data_7129066
loop_
_publ_author_name
'Zhao, Jianyi'
'Yang, Weiwei'
'Liang, Chuanyun'
'Gao, Liya'
'Xu, Jun'
'Sue, Andrew C.-H.'
'Zhao, Hongxia'

_publ_section_title
;
 Rim-differentiated Co-pillar[4+1]arenes.
;
_journal_issue 85
_journal_name_full 'Chemical communications (Cambridge, England)'
_journal_page_first 11193
_journal_page_last 11196
_journal_paper_doi 10.1039/d1cc04840f
_journal_volume 57
_journal_year 2021
_chemical_formula_moiety 'C60 H59 Br O10, C60 H55 Br O10, C H Cl3'
_chemical_formula_sum 'C121 H115 Br2 Cl3 O20'
_chemical_formula_weight 2155.29
_space_group_crystal_system triclinic
_space_group_IT_number 2
_space_group_name_Hall '-P 1'
_space_group_name_H-M_alt 'P -1'
_atom_sites_solution_hydrogens mixed
_audit_creation_date 2021-08-28
_audit_creation_method
;
Olex2 1.2
(compiled 2018.05.29 svn.r3508 for OlexSys, GUI svn.r5506)
;
_audit_update_record
;
2021-08-28 deposited with the CCDC.	2021-09-22 downloaded from the CCDC.
;
_cell_angle_alpha 88.7250(10)
_cell_angle_beta 77.306(2)
_cell_angle_gamma 79.7420(10)
_cell_formula_units_Z 2
_cell_length_a 12.9624(2)
_cell_length_b 20.2304(2)
_cell_length_c 23.4932(5)
_cell_measurement_reflns_used 45663
_cell_measurement_temperature 159.99(10)
_cell_measurement_theta_max 73.5340
_cell_measurement_theta_min 1.9120
_cell_volume 5913.16(17)
_computing_cell_refinement 'CrysAlisPro 1.171.39.45g (Rigaku OD, 2018)'
_computing_data_collection 'CrysAlisPro 1.171.39.45g (Rigaku OD, 2018)'
_computing_data_reduction 'CrysAlisPro 1.171.39.45g (Rigaku OD, 2018)'
_computing_molecular_graphics 'Olex2 (Dolomanov et al., 2009)'
_computing_publication_material 'Olex2 (Dolomanov et al., 2009)'
_computing_structure_refinement 'ShelXL (Sheldrick, 2015)'
_computing_structure_solution 'olex2.solve 1.5-alpha (Bourhis et al., 2015)'
_diffrn_ambient_environment N~2~
_diffrn_ambient_temperature 159.99(10)
_diffrn_detector 'CCD plate'
_diffrn_detector_type HyPix
_diffrn_measured_fraction_theta_full 0.999
_diffrn_measured_fraction_theta_max 0.949
_diffrn_measurement_details
;
List of Runs (angles in degrees, time in seconds):

  # Type    Start    End  Width  t~exp~   \w     \q     \k     \f   Frames
#--------------------------------------------------------------------------
  1  \w     10.00  45.00   0.50    0.32    --   35.61  57.00 -60.00   70
  2  \w     49.00 112.00   0.50    0.32    --   35.61  57.00 -60.00  126
  3  \w    124.00 150.00   0.50    0.32    --   72.00  84.00-134.03   52
  4  \w     80.00 153.00   0.50    0.32    --   72.00  83.00 -31.36  146
  5  \w    106.00 132.00   0.50    0.32    --   72.00  83.00  68.49   52
  6  \w    122.00 148.00   0.50    0.32    --   72.00  84.00 101.70   52
  7  \w    100.00 138.00   0.50    0.32    --   72.00  84.00 176.24   76
  8  \w     78.00 162.00   0.50    1.28    --  109.95  77.00 150.00  168
  9  \w     73.00 132.00   0.50    1.28    --  109.95 136.00  13.00  118
 10  \w     87.00 175.00   0.50    1.28    --  109.95 111.00 -60.00  176
 11  \w     92.00 177.00   0.50    1.28    --  109.95  61.00-150.00  170
 12  \w    110.00 140.00   0.50    1.28    --  109.95 -61.00 -90.00   60
 13  \w     77.00 125.00   0.50    1.28    --  109.95-136.00 -50.00   96
 14  \w     66.00 103.00   0.50    1.28    --  109.95-133.00 127.00   74
 15  \w     35.00 109.00   0.50    1.28    --  109.95 -94.00 150.00  148
 16  \w     26.00 101.00   0.50    0.32    --   35.61-133.00 127.00  150
 17  \w     27.00 108.00   0.50    1.28    --  109.95-111.00 150.00  162
 18  \w     26.00 108.00   0.50    1.28    --  109.95 -94.00   0.00  164
 19  \w     38.00 107.00   0.50    1.28    --  109.95 -94.00 -30.00  138
 20  \w     26.00 105.00   0.50    0.32    --   35.61-136.00 -50.00  158
 21  \w     31.00 107.00   0.50    1.28    --  109.95 -94.00-120.00  152
 22  \w     36.00  90.00   0.50    1.28    --  109.95 -61.00 -90.00  108
 23  \w     -1.00 118.00   0.50    0.32    --   35.61  37.00 -90.00  238
 24  \w     74.00 107.00   0.50    1.28    --  109.95 133.00-164.00   66
 25  \w     72.00 170.00   0.50    1.28    --  109.95  77.00 -90.00  196
 26  \w     47.00 121.00   0.50    0.32    --   35.61 179.00  30.00  148
 27  \w     47.00 124.00   0.50    0.32    --   44.00  83.00 -38.51  154
 28  \w     31.00  73.00   0.50    0.32    --   72.00  83.00  24.37   84
 29  \w     31.00  57.00   0.50    0.32    --   72.00  83.00  68.49   52
 30  \w     31.00  57.00   0.50    0.32    --   72.00  84.00 101.70   52
 31  \w     29.00  55.00   0.50    0.32    --   68.00  84.00 146.99   52
 32  \w     31.00  57.00   0.50    0.32    --   72.00  84.00 176.24   52
 33  \w     15.00  40.00   0.50    0.32    --   60.00  92.00 178.47   50
 34  \w     10.00  35.00   0.50    0.32    --   56.00  94.00 120.88   50
 35  \w      6.00 113.00   0.50    0.32    --   35.61  57.00 120.00  214
 36  \w     31.00  57.00   0.50    0.32    --   72.00  83.00 -31.36   52
 37  \w     16.00  41.00   0.50    0.32    --   60.00  89.00  -3.89   50
 38  \w     15.00  40.00   0.50    0.32    --   60.00  92.00  52.27   50
 39  \w      4.00  43.00   0.50    0.32    --   44.00  85.00  24.96   78
 40  \w      6.00  31.00   0.50    0.32    --   52.00  95.00  -0.40   50
 41  \w     -8.00  17.00   0.50    0.32    --   40.00  98.00 -34.88   50
 42  \w     15.00  41.00   0.50    0.32    --   60.00  92.00 -80.24   52
 43  \w     12.00  40.00   0.50    0.32    --   56.00  91.00-118.07   56
 44  \w     31.00  56.00   0.50    0.32    --   72.00  84.00-134.03   50
 45  \w    -42.00   3.00   0.50    0.32    --  -35.61 -77.00-180.00   90
 46  \w    -62.00 -33.00   0.50    1.28    --  -72.00 -79.00-119.37   58
 47  \w    -67.00 -41.00   0.50    1.28    --  -80.00 -80.00 -70.11   52
 48  \w    -66.00 -41.00   0.50    1.28    --  -80.00 -80.00 -33.68   50
 49  \w    -76.00 -50.00   0.50    1.28    --  -88.00 -78.00  16.59   52
 50  \w    -70.00 -45.00   0.50    1.28    --  -84.00 -79.00  66.40   50
 51  \w    -65.00 -39.00   0.50    1.28    --  -80.00 -82.00 109.62   52
 52  \w    -69.00 -43.00   0.50    1.28    --  -84.00 -84.00 160.71   52
 53  \w    -70.00 -44.00   0.50    1.28    --  -84.00 -80.00 175.49   52
 54  \w    -75.00 -49.00   0.50    1.28    --  -88.00 -78.00 121.31   52
 55  \w    -77.00 -51.00   0.50    1.28    --  -92.00 -84.00 107.00   52
 56  \w    -85.00 -60.00   0.50    1.28    -- -100.00 -80.00  47.17   50
 57  \w    -77.00 -51.00   0.50    1.28    --  -92.00 -83.00   5.85   52
 58  \w    -83.00 -51.00   0.50    1.28    --  -92.00 -83.00 -73.59   64
 59  \w    -74.00 -49.00   0.50    1.28    --  -88.00 -78.00-124.95   50
 60  \w    -73.00 -47.00   0.50    1.28    --  -84.00 -76.00-158.11   52
 61  \w    -80.00 -54.00   0.50    1.28    --  -92.00 -77.00-100.51   52
 62  \w    -92.00 -59.00   0.50    1.28    -- -100.00 -82.00-177.16   66
 63  \w    -92.00 -59.00   0.50    1.28    -- -100.00 -83.00-111.83   66
 64  \w    -99.00 -66.00   0.50    1.28    -- -100.00-136.00 -50.00   66
 65  \w    -87.00 -61.00   0.50    1.28    -- -100.00 -83.00  -5.09   52
 66  \w   -105.00 -79.00   0.50    1.28    --  -84.00 -79.00  66.40   52
 67  \w    -93.00 -59.00   0.50    1.28    -- -100.00 -84.00  38.59   68
 68  \w   -103.00 -61.00   0.50    1.28    -- -100.00 -81.00   2.77   84
 69  \w    -93.00 -61.00   0.50    1.28    -- -100.00 -83.00 -84.08   64
 70  \w    -95.00 -59.00   0.50    1.28    -- -100.00 -82.00 -55.18   72
 71  \w    -99.00 -59.00   0.50    1.28    -- -100.00 -83.00 -21.09   80
 72  \w   -113.00 -59.00   0.50    1.28    -- -100.00 -82.00  88.42  108
 73  \w    -85.00 -59.00   0.50    1.28    -- -100.00 -84.00 143.48   52
 74  \w    -84.00 -59.00   0.50    1.28    -- -100.00 -82.00 172.60   50
 75  \w   -101.00 -76.00   0.50    1.28    --  -84.00 -84.00 160.71   50
 76  \w    -92.00 -59.00   0.50    1.28    -- -100.00 -82.00  79.15   66
 77  \w   -125.00 -99.00   0.50    1.28    -- -100.00-133.00 127.00   52
 78  \w   -131.00 -44.00   0.50    1.28    --  -84.00 -80.00  42.47  174
 79  \w   -137.00-108.00   0.50    1.28    -- -100.00 -83.00 -21.09   58
 80  \w   -145.00-119.00   0.50    1.28    --  -92.00 -77.00-100.51   52
 81  \w   -142.00 -59.00   0.50    1.28    -- -100.00 -83.00-148.47  166
 82  \w   -114.00 -45.00   0.50    0.32    --  -35.61 -77.00-180.00  138
 83  \w   -153.00 -59.00   0.50    1.28    -- -100.00 -84.00-128.03  188
 84  \w   -153.00-127.00   0.50    1.28    -- -100.00 -83.00  -5.09   52
 85  \w   -142.00-117.00   0.50    1.28    -- -100.00 -84.00  38.59   50
 86  \w   -147.00-122.00   0.50    1.28    -- -100.00 -81.00   2.77   50
 87  \w   -138.00 -64.00   0.50    1.28    -- -100.00 -75.00  48.55  148
 88  \w   -146.00 -97.00   0.50    1.28    -- -100.00 -82.00 172.60   98
 89  \w   -149.00 -61.00   0.50    1.28    -- -100.00 -84.00 110.65  176
 90  \w   -164.00-138.00   0.50    1.28    --  -84.00 -80.00  42.47   52
 91  \w   -162.00 -65.00   0.50    1.28    -- -100.00 -75.00  14.85  194
 92  \w   -168.00-143.00   0.50    1.28    -- -100.00 -83.00-148.47   50
 93  \w   -177.00-123.00   0.50    1.28    -- -100.00 -82.00-177.16  108
 94  \w   -174.00-116.00   0.50    1.28    -- -100.00 -83.00-111.83  116
 95  \w   -177.00 -60.00   0.50    1.28    -- -100.00 -82.00 -32.79  234
 96  \w   -175.00-104.00   0.50    1.28    -- -100.00 -80.00  47.17  142
 97  \w   -169.00 -62.00   0.50    1.28    -- -100.00 -77.00 150.00  214
 98  \w   -163.00-136.00   0.50    1.28    -- -100.00 -83.00 -84.08   54
 99  \w   -173.00-103.00   0.50    1.28    -- -100.00 -82.00 -55.18  140
100  \w   -168.00 -99.00   0.50    1.28    -- -100.00 -82.00  79.15  138
101  \w   -171.00 -60.00   0.50    1.28    -- -100.00 -84.00  70.28  222
102  \w   -173.00-100.00   0.50    1.28    -- -100.00 -84.00 143.48  146
103  \w   -170.00 -62.00   0.50    1.28    -- -100.00 -81.00 120.94  216
104  \w     -8.00  23.00   0.50    0.32    --   40.00  97.00  98.16   62
105  \w    -89.00 -26.00   0.50    0.32    --  -35.61 136.00  13.00  126
106  \w    -85.00 -60.00   0.50    1.28    -- -100.00 136.00  13.00   50
107  \w    -85.00 -60.00   0.50    0.32    --  -35.61 133.00-164.00   50
108  \w    -96.00 -71.00   0.50    1.28    -- -100.00 133.00-164.00   50
;
_diffrn_measurement_device 'four-circle diffractometer'
_diffrn_measurement_device_type 'ROD, Synergy Custom system, HyPix'
_diffrn_measurement_method '\w scans'
_diffrn_orient_matrix_type 'CrysAlisPro convention (1999,Acta A55,543-557)'
_diffrn_orient_matrix_UB_11 -0.0113465000
_diffrn_orient_matrix_UB_12 0.0092468000
_diffrn_orient_matrix_UB_13 -0.0637373000
_diffrn_orient_matrix_UB_21 -0.1180718000
_diffrn_orient_matrix_UB_22 0.0341751000
_diffrn_orient_matrix_UB_23 0.0213702000
_diffrn_orient_matrix_UB_31 0.0354289000
_diffrn_orient_matrix_UB_32 0.0688282000
_diffrn_orient_matrix_UB_33 -0.0007180000
_diffrn_radiation_monochromator mirror
_diffrn_radiation_probe x-ray
_diffrn_radiation_type CuK\a
_diffrn_radiation_wavelength 1.54184
_diffrn_reflns_av_R_equivalents 0.0750
_diffrn_reflns_av_unetI/netI 0.0337
_diffrn_reflns_Laue_measured_fraction_full 0.999
_diffrn_reflns_Laue_measured_fraction_max 0.949
_diffrn_reflns_limit_h_max 16
_diffrn_reflns_limit_h_min -16
_diffrn_reflns_limit_k_max 25
_diffrn_reflns_limit_k_min -23
_diffrn_reflns_limit_l_max 29
_diffrn_reflns_limit_l_min -29
_diffrn_reflns_number 153530
_diffrn_reflns_point_group_measured_fraction_full 0.999
_diffrn_reflns_point_group_measured_fraction_max 0.949
_diffrn_reflns_theta_full 67.684
_diffrn_reflns_theta_max 74.999
_diffrn_reflns_theta_min 1.928
_diffrn_source 'Rotating-anode X-ray tube'
_diffrn_source_type 'Rigaku (Cu) X-ray Source'
_exptl_absorpt_coefficient_mu 2.007
_exptl_absorpt_correction_T_max 1.00000
_exptl_absorpt_correction_T_min 0.69007
_exptl_absorpt_correction_type multi-scan
_exptl_absorpt_process_details
;
CrysAlisPro 1.171.39.45g (Rigaku Oxford Diffraction, 2018)
Empirical absorption correction using spherical harmonics,
 implemented in SCALE3 ABSPACK scaling algorithm.
;
_exptl_crystal_colour colourless
_exptl_crystal_colour_primary colourless
_exptl_crystal_density_diffrn 1.211
_exptl_crystal_description block
_exptl_crystal_F_000 2244
_exptl_crystal_size_max 0.3
_exptl_crystal_size_mid 0.2
_exptl_crystal_size_min 0.2
_refine_diff_density_max 1.428
_refine_diff_density_min -1.168
_refine_diff_density_rms 0.076
_refine_ls_extinction_method none
_refine_ls_goodness_of_fit_ref 1.054
_refine_ls_hydrogen_treatment constr
_refine_ls_matrix_type full
_refine_ls_number_parameters 1322
_refine_ls_number_reflns 23156
_refine_ls_number_restraints 0
_refine_ls_restrained_S_all 1.054
_refine_ls_R_factor_all 0.1049
_refine_ls_R_factor_gt 0.0955
_refine_ls_shift/su_max 0.001
_refine_ls_shift/su_mean 0.000
_refine_ls_structure_factor_coef Fsqd
_refine_ls_weighting_details 'w=1/[\s^2^(Fo^2^)+(0.1378P)^2^+7.7289P] where P=(Fo^2^+2Fc^2^)/3'
_refine_ls_weighting_scheme calc
_refine_ls_wR_factor_gt 0.2614
_refine_ls_wR_factor_ref 0.2698
_reflns_Friedel_coverage 0.000
_reflns_number_gt 19529
_reflns_number_total 23156
_reflns_threshold_expression 'I > 2\s(I)'
_cod_data_source_file d1cc04840f2.cif
_cod_data_source_block cop-1d-zjy_sq
_cod_depositor_comments 'Adding full bibliography for 7129065--7129066.cif.'
_cod_original_cell_volume 5913.17(17)
_cod_database_code 7129066
_shelx_shelxl_version_number 2014/7
_shelx_space_group_comment
;
The symmetry employed for this shelxl refinement is uniquely defined
by the following loop, which should always be used as a source of
symmetry information in preference to the above space-group names.
They are only intended as comments.
;
_shelx_estimated_absorpt_t_max 0.690
_shelx_estimated_absorpt_t_min 0.584
_reflns_odcompleteness_completeness 99.98
_reflns_odcompleteness_iscentric 1
_reflns_odcompleteness_theta 66.97
_olex2_refinement_description
;
1. Fixed Uiso
 At 1.2 times of:
  All C(H) groups, All C(H,H) groups
 At 1.5 times of:
  All C(H,H,H) groups
2.a Riding coordinates:
 C36(H36A,H36B,H36C)
2.b Ternary CH refined with riding coordinates:
 C121(H121)
2.c Secondary CH2 refined with riding coordinates:
 C60(H60A,H60B), C74(H74A,H74B), C71(H71A,H71B), C82(H82A,H82B), C49(H49A,
 H49B), C63(H63A,H63B), C10(H10A,H10B), C26(H26A,H26B), C11(H11A,H11B),
 C52(H52A,H52B), C19(H19A,H19B), C3(H3A,H3B), C12(H12A,H12B), C114(H11C,H11D),
 C85(H85A,H85B), C41(H41A,H41B), C13(H13A,H13B), C37(H37A,H37B), C14(H14A,H14B),
  C93(H93A,H93B), C104(H10C,H10D), C96(H96A,H96B), C107(H10E,H10F), C30(H30A,
 H30B), C15(H15A,H15B), C115(H11E,H11F), C16(H16A,H16B), C116(H11G,H11H)
2.d Aromatic/amide H refined with riding coordinates:
 C80(H80), C5(H5), C54(H54), C57(H57), C87(H87), C68(H68), C77(H77), C25(H25),
 C65(H65), C22(H22), C32(H32), C8(H8), C46(H46), C110(H110), C43(H43),
 C113(H113), C102(H102), C99(H99), C90(H90), C35(H35), C119(H119), C118(H118),
 C120(H120), C117(H117)
2.e Idealised Me refined as rotating group:
 C27(H27A,H27B,H27C), C70(H70A,H70B,H70C), C81(H81A,H81B,H81C), C48(H48A,H48B,
 H48C), C59(H59A,H59B,H59C), C103(H10G,H10H,H10I), C92(H92A,H92B,H92C)
2.f :
 C72(H72), C61(H61), C1(H1), C94(H94), C17(H17), C105(H105), C50(H50),
 C83(H83), C39(H39), C28(H28)
;
_platon_squeeze_special_details
;
A solvent mask was calculated and 190 electrons were 
found in a volume of 702\%A^3^ in 4 voids per unit cell. 
This is consistent with the presence of 
1[H2O], 0.5[CHCl3], 1[CHCl3], 1[] per Unit Cell 
which account for 194 electrons 
per unit cell.
;
_platon_squeeze_void_probe_radius 1.20
_olex2_submission_special_instructions 'No special instructions were received'
_oxdiff_exptl_absorpt_empirical_details
;
Empirical correction (ABSPACK) includes:
- Absorption correction using spherical harmonics
- Frame scaling
;
_oxdiff_exptl_absorpt_empirical_full_max 1.846
_oxdiff_exptl_absorpt_empirical_full_min 0.482

loop_
_space_group_symop_operation_xyz
'x, y, z'
'-x, -y, -z'

loop_
_atom_site_label
_atom_site_type_symbol
_atom_site_fract_x
_atom_site_fract_y
_atom_site_fract_z
_atom_site_U_iso_or_equiv
_atom_site_adp_type
_atom_site_occupancy
_atom_site_site_symmetry_order
_atom_site_calc_flag
_atom_site_refinement_flags_posn
_atom_site_refinement_flags_adp
_atom_site_refinement_flags_occupancy
_atom_site_disorder_assembly
_atom_site_disorder_group
Br2 Br 0.83674(5) 0.13847(3) 0.89421(3) 0.08163(19) Uani 1 1 d . . . . .
Br1 Br 0.52925(5) 0.77001(3) 0.60786(3) 0.0862(2) Uani 1 1 d . . . . .
Cl2 Cl 1.2125(3) 0.45928(12) 0.81887(17) 0.1673(11) Uani 1 1 d . . . . .
O1 O 0.6239(2) 0.00566(12) 0.87036(12) 0.0506(6) Uani 1 1 d . . . . .
O5 O 0.5617(2) 0.18343(12) 1.02161(12) 0.0518(6) Uani 1 1 d . . . . .
O19 O 0.4340(2) 0.62722(13) 0.51775(13) 0.0550(6) Uani 1 1 d . . . . .
O11 O 0.4961(3) 0.62605(12) 0.86239(12) 0.0577(7) Uani 1 1 d . . . . .
O16 O 0.4349(2) 0.87934(12) 0.76699(13) 0.0559(7) Uani 1 1 d . . . . .
O20 O 0.2372(2) 0.71116(13) 0.71657(13) 0.0565(7) Uani 1 1 d . . . . .
O7 O 0.3796(2) 0.25408(13) 0.84767(14) 0.0576(7) Uani 1 1 d . . . . .
O12 O 0.5140(2) 0.46673(12) 0.69079(13) 0.0577(7) Uani 1 1 d . . . . .
O6 O 0.5230(2) 0.43824(13) 0.92819(14) 0.0595(7) Uani 1 1 d . . . . .
O2 O 0.9856(2) 0.00584(14) 0.75340(13) 0.0590(7) Uani 1 1 d . . . . .
O18 O 0.7655(2) 0.73552(14) 0.44403(15) 0.0639(7) Uani 1 1 d . . . . .
O14 O 1.0220(2) 0.66585(17) 0.60340(15) 0.0692(8) Uani 1 1 d . . . . .
O13 O 0.8359(2) 0.49079(15) 0.53235(15) 0.0663(8) Uani 1 1 d . . . . .
O17 O 0.7500(3) 0.89110(15) 0.60465(15) 0.0694(8) Uani 1 1 d . . . . .
O3 O 1.1372(3) 0.19549(15) 0.82028(17) 0.0714(9) Uani 1 1 d . . . . .
O4 O 0.8740(3) 0.30483(17) 0.99369(17) 0.0770(9) Uani 1 1 d . . . . .
O9 O 0.8835(3) 0.42834(16) 0.78103(18) 0.0797(10) Uani 1 1 d . . . . .
O10 O 0.9619(3) 0.21969(18) 0.62556(16) 0.0859(11) Uani 1 1 d . . . . .
O8 O 0.6417(3) 0.1175(2) 0.65907(17) 0.0888(11) Uani 1 1 d . . . . .
O15 O 0.8169(4) 0.7564(2) 0.80385(18) 0.0937(12) Uani 1 1 d . . . . .
C75 C 0.5608(3) 0.06748(16) 0.86679(16) 0.0438(8) Uani 1 1 d . . . . .
C58 C 0.5408(3) 0.53825(16) 0.55526(16) 0.0443(8) Uani 1 1 d . . . . .
C76 C 0.5454(3) 0.08537(17) 0.81132(17) 0.0452(8) Uani 1 1 d . . . . .
C80 C 0.5135(3) 0.11002(16) 0.91468(17) 0.0432(7) Uani 1 1 d . . . . .
H80 H 0.5232 0.0965 0.9515 0.052 Uiso 1 1 calc R . . . .
C53 C 0.5370(3) 0.59369(17) 0.51910(17) 0.0474(8) Uani 1 1 d . . . . .
C5 C 0.3363(3) 0.61434(17) 0.65620(16) 0.0448(8) Uani 1 1 d . . . . .
H5 H 0.3105 0.6324 0.6242 0.054 Uiso 1 1 calc R . . . .
C9 C 0.3411(3) 0.62391(17) 0.75815(17) 0.0491(8) Uani 1 1 d . . . . .
C78 C 0.4387(3) 0.19123(17) 0.85236(18) 0.0475(8) Uani 1 1 d . . . . .
C20 C 0.4475(3) 0.81612(17) 0.79046(16) 0.0484(8) Uani 1 1 d . . . . .
C79 C 0.4520(3) 0.17225(17) 0.90851(17) 0.0451(8) Uani 1 1 d . . . . .
C60 C 0.4406(3) 0.51726(17) 0.59152(16) 0.0466(8) Uani 1 1 d . . . . .
H60A H 0.3832 0.5268 0.5705 0.056 Uiso 1 1 calc R . . . .
H60B H 0.4545 0.4692 0.5976 0.056 Uiso 1 1 calc R . . . .
C67 C 0.5316(3) 0.37431(17) 0.95111(18) 0.0502(8) Uani 1 1 d . . . . .
C54 C 0.6301(3) 0.61195(18) 0.48671(17) 0.0489(8) Uani 1 1 d . . . . .
H54 H 0.6254 0.6481 0.4617 0.059 Uiso 1 1 calc R . . . .
C64 C 0.5564(3) 0.24711(17) 0.99896(16) 0.0466(8) Uani 1 1 d . . . . .
C86 C 0.8970(3) 0.03168(18) 0.73038(18) 0.0532(9) Uani 1 1 d . . . . .
C4 C 0.3043(3) 0.64959(17) 0.70899(17) 0.0480(8) Uani 1 1 d . . . . .
C23 C 0.4820(3) 0.68995(17) 0.83979(16) 0.0503(9) Uani 1 1 d . . . . .
C55 C 0.7306(3) 0.57692(17) 0.49096(17) 0.0489(8) Uani 1 1 d . . . . .
C6 C 0.4050(3) 0.55345(17) 0.64999(16) 0.0471(8) Uani 1 1 d . . . . .
C56 C 0.7347(3) 0.52260(18) 0.52787(18) 0.0516(9) Uani 1 1 d . . . . .
C57 C 0.6415(3) 0.50296(18) 0.55863(17) 0.0502(8) Uani 1 1 d . . . . .
H57 H 0.6464 0.4654 0.5821 0.060 Uiso 1 1 calc R . . . .
C33 C 0.7046(3) 0.83343(18) 0.75783(19) 0.0536(9) Uani 1 1 d . . . . .
C87 C 0.7951(3) 0.01861(17) 0.75265(17) 0.0486(8) Uani 1 1 d . . . . .
H87 H 0.7845 -0.0111 0.7833 0.058 Uiso 1 1 calc R . . . .
C69 C 0.4738(3) 0.26690(17) 0.96919(17) 0.0468(8) Uani 1 1 d . . . . .
C68 C 0.4616(3) 0.33053(18) 0.94618(17) 0.0483(8) Uani 1 1 d . . . . .
H68 H 0.4060 0.3445 0.9271 0.058 Uiso 1 1 calc R . . . .
C77 C 0.4835(3) 0.14776(17) 0.80509(18) 0.0476(8) Uani 1 1 d . . . . .
H77 H 0.4720 0.1605 0.7684 0.057 Uiso 1 1 calc R . . . .
C25 C 0.3743(3) 0.77295(18) 0.79284(17) 0.0491(8) Uani 1 1 d . . . . .
H25 H 0.3131 0.7867 0.7780 0.059 Uiso 1 1 calc R . . . .
C66 C 0.6140(3) 0.35426(18) 0.98026(19) 0.0521(9) Uani 1 1 d . . . . .
C24 C 0.3909(3) 0.70937(17) 0.81711(16) 0.0478(8) Uani 1 1 d . . . . .
C65 C 0.6253(3) 0.29055(18) 1.00409(18) 0.0515(9) Uani 1 1 d . . . . .
H65 H 0.6801 0.2769 1.0238 0.062 Uiso 1 1 calc R . . . .
C74 C 0.6501(3) -0.01192(18) 0.92492(17) 0.0513(9) Uani 1 1 d . . . . .
H74A H 0.5870 -0.0202 0.9530 0.062 Uiso 1 1 calc R . . . .
H74B H 0.6776 0.0241 0.9399 0.062 Uiso 1 1 calc R . . . .
C71 C 0.4012(3) 0.21863(17) 0.96080(19) 0.0497(8) Uani 1 1 d . . . . .
H71A H 0.3333 0.2439 0.9553 0.060 Uiso 1 1 calc R . . . .
H71B H 0.3868 0.1920 0.9956 0.060 Uiso 1 1 calc R . . . .
C21 C 0.5380(3) 0.79693(18) 0.81464(17) 0.0504(9) Uani 1 1 d . . . . .
C82 C 0.5956(3) 0.03941(18) 0.75859(18) 0.0526(9) Uani 1 1 d . . . . .
H82A H 0.5974 -0.0069 0.7706 0.063 Uiso 1 1 calc R . . . .
H82B H 0.5509 0.0478 0.7302 0.063 Uiso 1 1 calc R . . . .
C49 C 0.8320(3) 0.5993(2) 0.4575(2) 0.0561(9) Uani 1 1 d . . . . .
H49A H 0.8202 0.6178 0.4205 0.067 Uiso 1 1 calc R . . . .
H49B H 0.8897 0.5608 0.4493 0.067 Uiso 1 1 calc R . . . .
C22 C 0.5534(4) 0.73357(18) 0.83938(17) 0.0516(9) Uani 1 1 d . . . . .
H22 H 0.6126 0.7204 0.8559 0.062 Uiso 1 1 calc R . . . .
C63 C 0.6476(3) 0.16051(18) 1.05033(18) 0.0498(8) Uani 1 1 d . . . . .
H63A H 0.6413 0.1889 1.0841 0.060 Uiso 1 1 calc R . . . .
H63B H 0.7163 0.1618 1.0240 0.060 Uiso 1 1 calc R . . . .
C45 C 0.9576(3) 0.6819(2) 0.5637(2) 0.0586(10) Uani 1 1 d . . . . .
C31 C 0.7632(3) 0.85911(19) 0.6555(2) 0.0563(10) Uani 1 1 d . . . . .
C47 C 0.8649(3) 0.6520(2) 0.49158(19) 0.0522(9) Uani 1 1 d . . . . .
C88 C 0.7079(4) 0.04903(18) 0.73024(17) 0.0524(9) Uani 1 1 d . . . . .
C7 C 0.4443(3) 0.52754(18) 0.69843(18) 0.0518(9) Uani 1 1 d . . . . .
C32 C 0.6867(3) 0.86760(18) 0.70785(19) 0.0522(9) Uani 1 1 d . . . . .
H32 H 0.6221 0.8969 0.7095 0.063 Uiso 1 1 calc R . . . .
C10 C 0.3121(3) 0.66241(18) 0.81576(17) 0.0514(9) Uani 1 1 d . . . . .
H10A H 0.3132 0.6310 0.8475 0.062 Uiso 1 1 calc R . . . .
H10B H 0.2399 0.6883 0.8210 0.062 Uiso 1 1 calc R . . . .
C8 C 0.4112(3) 0.56223(18) 0.75170(18) 0.0525(9) Uani 1 1 d . . . . .
H8 H 0.4364 0.5439 0.7838 0.063 Uiso 1 1 calc R . . . .
C46 C 0.9301(3) 0.6339(2) 0.53099(19) 0.0551(9) Uani 1 1 d . . . . .
H46 H 0.9560 0.5886 0.5357 0.066 Uiso 1 1 calc R . . . .
C62 C 0.6398(3) 0.0916(2) 1.06820(19) 0.0554(9) Uani 1 1 d . . . . .
C44 C 0.9197(3) 0.7502(2) 0.5573(2) 0.0603(11) Uani 1 1 d . . . . .
C27 C 0.5843(4) 0.60836(19) 0.89076(19) 0.0587(10) Uani 1 1 d . . . . .
H27A H 0.6504 0.6112 0.8635 0.088 Uiso 1 1 calc GR . . . .
H27B H 0.5864 0.5633 0.9048 0.088 Uiso 1 1 calc GR . . . .
H27C H 0.5753 0.6388 0.9230 0.088 Uiso 1 1 calc GR . . . .
C109 C 0.7922(3) 0.38266(19) 0.9343(2) 0.0591(10) Uani 1 1 d . . . . .
C42 C 0.8287(3) 0.7201(2) 0.4849(2) 0.0566(10) Uani 1 1 d . . . . .
C91 C 0.9186(4) 0.0725(2) 0.68245(19) 0.0595(10) Uani 1 1 d . . . . .
C110 C 0.7949(4) 0.41433(19) 0.8816(2) 0.0630(11) Uani 1 1 d . . . . .
H110 H 0.7380 0.4482 0.8780 0.076 Uiso 1 1 calc R . . . .
C43 C 0.8567(3) 0.7686(2) 0.5169(2) 0.0610(11) Uani 1 1 d . . . . .
H43 H 0.8329 0.8139 0.5111 0.073 Uiso 1 1 calc R . . . .
C73 C 0.7326(4) -0.0732(2) 0.91461(19) 0.0562(10) Uani 1 1 d . . . . .
C108 C 0.8806(4) 0.3334(2) 0.9393(2) 0.0627(11) Uani 1 1 d . . . . .
C26 C 0.6188(4) 0.84261(18) 0.81323(19) 0.0548(9) Uani 1 1 d . . . . .
H26A H 0.5820 0.8890 0.8167 0.066 Uiso 1 1 calc R . . . .
H26B H 0.6522 0.8333 0.8464 0.066 Uiso 1 1 calc R . . . .
C11 C 0.5344(4) 0.4340(2) 0.7427(2) 0.0609(10) Uani 1 1 d . . . . .
H11A H 0.4674 0.4266 0.7677 0.073 Uiso 1 1 calc R . . . .
H11B H 0.5669 0.4622 0.7639 0.073 Uiso 1 1 calc R . . . .
C52 C 0.4262(4) 0.6870(2) 0.4854(2) 0.0628(11) Uani 1 1 d . . . . .
H52A H 0.4505 0.6768 0.4440 0.075 Uiso 1 1 calc R . . . .
H52B H 0.4702 0.7165 0.4964 0.075 Uiso 1 1 calc R . . . .
Cl1 Cl 1.2289(6) 0.4358(3) 0.69551(18) 0.343(4) Uani 1 1 d . . . . .
C70 C 0.4286(4) 0.46278(19) 0.9077(2) 0.0600(10) Uani 1 1 d . . . . .
H70A H 0.4276 0.4365 0.8743 0.090 Uiso 1 1 calc GR . . . .
H70B H 0.4277 0.5089 0.8968 0.090 Uiso 1 1 calc GR . . . .
H70C H 0.3666 0.4596 0.9380 0.090 Uiso 1 1 calc GR . . . .
C19 C 0.3564(4) 0.8934(2) 0.7322(2) 0.0601(10) Uani 1 1 d . . . . .
H19A H 0.2853 0.8928 0.7562 0.072 Uiso 1 1 calc R . . . .
H19B H 0.3707 0.8595 0.7016 0.072 Uiso 1 1 calc R . . . .
C3 C 0.2183(3) 0.74384(19) 0.6648(2) 0.0559(10) Uani 1 1 d . . . . .
H3A H 0.1745 0.7202 0.6469 0.067 Uiso 1 1 calc R . . . .
H3B H 0.2860 0.7441 0.6372 0.067 Uiso 1 1 calc R . . . .
C38 C 0.8612(3) 0.8148(2) 0.6518(2) 0.0614(11) Uani 1 1 d . . . . .
C97 C 1.0950(3) 0.1993(2) 0.7716(2) 0.0622(11) Uani 1 1 d . . . . .
C98 C 1.0559(3) 0.2654(2) 0.7544(2) 0.0637(11) Uani 1 1 d . . . . .
C113 C 0.9651(4) 0.3165(2) 0.8923(2) 0.0656(12) Uani 1 1 d . . . . .
H113 H 1.0228 0.2835 0.8964 0.079 Uiso 1 1 calc R . . . .
C34 C 0.8023(4) 0.7897(2) 0.7539(2) 0.0696(12) Uani 1 1 d . . . . .
C12 C 0.6091(4) 0.3676(2) 0.7268(2) 0.0620(10) Uani 1 1 d . . . . .
H12A H 0.6761 0.3749 0.7018 0.074 Uiso 1 1 calc R . . . .
H12B H 0.5766 0.3392 0.7058 0.074 Uiso 1 1 calc R . . . .
C111 C 0.8799(4) 0.3975(2) 0.8336(2) 0.0645(11) Uani 1 1 d . . . . .
C18 C 0.3613(4) 0.9590(2) 0.7070(2) 0.0699(12) Uani 1 1 d . . . . .
C114 C 0.6948(4) 0.39915(19) 0.9842(2) 0.0598(10) Uani 1 1 d . . . . .
H11C H 0.6618 0.4459 0.9824 0.072 Uiso 1 1 calc R . . . .
H11D H 0.7167 0.3924 1.0211 0.072 Uiso 1 1 calc R . . . .
C102 C 1.0886(3) 0.1444(2) 0.7391(2) 0.0643(11) Uani 1 1 d . . . . .
H102 H 1.1163 0.1016 0.7500 0.077 Uiso 1 1 calc R . . . .
C89 C 0.7287(4) 0.0895(2) 0.6816(2) 0.0640(11) Uani 1 1 d . . . . .
C81 C 0.3621(4) 0.2734(2) 0.7921(2) 0.0636(11) Uani 1 1 d . . . . .
H81A H 0.4299 0.2732 0.7655 0.095 Uiso 1 1 calc GR . . . .
H81B H 0.3200 0.3178 0.7947 0.095 Uiso 1 1 calc GR . . . .
H81C H 0.3245 0.2425 0.7783 0.095 Uiso 1 1 calc GR . . . .
C2 C 0.1631(4) 0.8126(2) 0.6799(2) 0.0632(11) Uani 1 1 d . . . . .
C99 C 1.0131(4) 0.2713(2) 0.7054(2) 0.0685(13) Uani 1 1 d . . . . .
H99 H 0.9887 0.3141 0.6931 0.082 Uiso 1 1 calc R . . . .
C85 C 0.9637(4) -0.0268(2) 0.8081(2) 0.0642(11) Uani 1 1 d . . . . .
H85A H 0.9434 -0.0698 0.8030 0.077 Uiso 1 1 calc R . . . .
H85B H 0.9053 0.0007 0.8352 0.077 Uiso 1 1 calc R . . . .
C41 C 0.7292(4) 0.8047(2) 0.4352(2) 0.0689(12) Uani 1 1 d . . . . .
H41A H 0.7901 0.8272 0.4219 0.083 Uiso 1 1 calc R . . . .
H41B H 0.6866 0.8260 0.4714 0.083 Uiso 1 1 calc R . . . .
C101 C 1.0425(4) 0.1512(2) 0.6911(2) 0.0648(11) Uani 1 1 d . . . . .
C90 C 0.8318(4) 0.1005(2) 0.6580(2) 0.0702(12) Uani 1 1 d . . . . .
H90 H 0.8436 0.1270 0.6251 0.084 Uiso 1 1 calc R . . . .
C112 C 0.9667(4) 0.3471(2) 0.8388(3) 0.0676(12) Uani 1 1 d . . . . .
C35 C 0.8786(4) 0.7813(2) 0.7010(2) 0.0700(13) Uani 1 1 d . . . . .
H35 H 0.9433 0.7521 0.6993 0.084 Uiso 1 1 calc R . . . .
C95 C 1.1830(4) 0.1336(2) 0.8990(3) 0.0728(13) Uani 1 1 d . . . . .
C13 C 0.6312(4) 0.3326(2) 0.7832(2) 0.0710(12) Uani 1 1 d . . . . .
H13A H 0.6607 0.3624 0.8044 0.085 Uiso 1 1 calc R . . . .
H13B H 0.5633 0.3255 0.8075 0.085 Uiso 1 1 calc R . . . .
C37 C 0.9427(4) 0.8032(2) 0.5950(2) 0.0704(13) Uani 1 1 d . . . . .
H37A H 1.0137 0.7892 0.6029 0.084 Uiso 1 1 calc R . . . .
H37B H 0.9424 0.8451 0.5740 0.084 Uiso 1 1 calc R . . . .
C14 C 0.7054(4) 0.2674(3) 0.7736(3) 0.0789(15) Uani 1 1 d . . . . .
H14A H 0.7727 0.2733 0.7479 0.095 Uiso 1 1 calc R . . . .
H14B H 0.6744 0.2359 0.7550 0.095 Uiso 1 1 calc R . . . .
C100 C 1.0049(4) 0.2165(2) 0.6737(2) 0.0687(12) Uani 1 1 d . . . . .
C48 C 1.0718(5) 0.5984(3) 0.6063(3) 0.0783(14) Uani 1 1 d . . . . .
H48A H 1.1181 0.5842 0.5692 0.117 Uiso 1 1 calc GR . . . .
H48B H 1.0178 0.5705 0.6160 0.117 Uiso 1 1 calc GR . . . .
H48C H 1.1134 0.5944 0.6358 0.117 Uiso 1 1 calc GR . . . .
C93 C 1.0289(4) 0.0901(2) 0.6591(2) 0.0707(12) Uani 1 1 d . . . . .
H93A H 1.0379 0.0992 0.6177 0.085 Uiso 1 1 calc R . . . .
H93B H 1.0837 0.0522 0.6638 0.085 Uiso 1 1 calc R . . . .
C72 C 0.7990(4) -0.1225(2) 0.9054(2) 0.0721(13) Uani 1 1 d . . . . .
H72 H 0.8511 -0.1612 0.8983 0.087 Uiso 1 1 calc R . . . .
C61 C 0.6328(4) 0.0363(2) 1.0835(2) 0.0701(12) Uani 1 1 d . . . . .
H61 H 0.6272 -0.0073 1.0955 0.084 Uiso 1 1 calc R . . . .
C104 C 1.0624(4) 0.3267(2) 0.7888(3) 0.0731(14) Uani 1 1 d . . . . .
H10C H 1.1269 0.3174 0.8042 0.088 Uiso 1 1 calc R . . . .
H10D H 1.0686 0.3641 0.7625 0.088 Uiso 1 1 calc R . . . .
C96 C 1.1614(4) 0.1289(2) 0.8420(3) 0.0737(13) Uani 1 1 d . . . . .
H96A H 1.1009 0.1061 0.8442 0.088 Uiso 1 1 calc R . . . .
H96B H 1.2235 0.1033 0.8159 0.088 Uiso 1 1 calc R . . . .
Cl3 Cl 1.0670(4) 0.5442(4) 0.7689(4) 0.396(6) Uani 1 1 d . . . . .
C106 C 0.9294(4) 0.2253(3) 1.0584(3) 0.0830(15) Uani 1 1 d . . . . .
C107 C 0.9558(4) 0.2486(2) 0.9983(3) 0.0775(14) Uani 1 1 d . . . . .
H10E H 1.0258 0.2620 0.9900 0.093 Uiso 1 1 calc R . . . .
H10F H 0.9568 0.2133 0.9709 0.093 Uiso 1 1 calc R . . . .
C51 C 0.3137(4) 0.7189(3) 0.4987(2) 0.0737(13) Uani 1 1 d . . . . .
C30 C 0.6521(5) 0.9366(2) 0.6067(2) 0.0757(13) Uani 1 1 d . . . . .
H30A H 0.6463 0.9737 0.6333 0.091 Uiso 1 1 calc R . . . .
H30B H 0.5915 0.9139 0.6204 0.091 Uiso 1 1 calc R . . . .
C84 C 1.0619(5) -0.0364(2) 0.8306(3) 0.0745(13) Uani 1 1 d . . . . .
C59 C 0.8418(4) 0.4346(3) 0.5692(3) 0.0804(15) Uani 1 1 d . . . . .
H59A H 0.8138 0.3995 0.5540 0.121 Uiso 1 1 calc GR . . . .
H59B H 0.8002 0.4474 0.6077 0.121 Uiso 1 1 calc GR . . . .
H59C H 0.9153 0.4186 0.5709 0.121 Uiso 1 1 calc GR . . . .
C40 C 0.6651(5) 0.8094(3) 0.3919(3) 0.0812(14) Uani 1 1 d . . . . .
C15 C 0.7276(5) 0.2383(3) 0.8340(3) 0.0774(13) Uani 1 1 d . . . . .
H15A H 0.7566 0.2703 0.8533 0.093 Uiso 1 1 calc R . . . .
H15B H 0.6609 0.2307 0.8593 0.093 Uiso 1 1 calc R . . . .
C1 C 0.1190(4) 0.8680(2) 0.6901(3) 0.0776(14) Uani 1 1 d . . . . .
H1 H 0.0839 0.9122 0.6983 0.093 Uiso 1 1 calc R . . . .
C94 C 1.1994(5) 0.1337(3) 0.9469(3) 0.0901(17) Uani 1 1 d . . . . .
H94 H 1.2123 0.1337 0.9843 0.108 Uiso 1 1 calc R . . . .
C119 C 0.6356(7) 0.6714(3) 0.6718(3) 0.104(2) Uani 1 1 d . . . . .
H119 H 0.5741 0.6809 0.7014 0.124 Uiso 1 1 calc R . . . .
C17 C 0.3601(5) 1.0123(3) 0.6856(3) 0.0913(18) Uani 1 1 d . . . . .
H17 H 0.3591 1.0544 0.6688 0.110 Uiso 1 1 calc R . . . .
C115 C 0.8067(5) 0.4882(3) 0.7813(3) 0.0953(19) Uani 1 1 d . . . . .
H11E H 0.8123 0.5188 0.8113 0.114 Uiso 1 1 calc R . . . .
H11F H 0.7350 0.4773 0.7910 0.114 Uiso 1 1 calc R . . . .
C103 C 0.9195(5) 0.2847(3) 0.6081(3) 0.0944(19) Uani 1 1 d . . . . .
H10G H 0.8868 0.2806 0.5757 0.142 Uiso 1 1 calc GR . . . .
H10H H 0.9765 0.3100 0.5966 0.142 Uiso 1 1 calc GR . . . .
H10I H 0.8666 0.3074 0.6400 0.142 Uiso 1 1 calc GR . . . .
C105 C 0.9105(5) 0.2041(3) 1.1059(3) 0.103(2) Uani 1 1 d . . . . .
H105 H 0.8955 0.1873 1.1435 0.123 Uiso 1 1 calc R . . . .
C29 C 0.6510(6) 0.9617(3) 0.5482(3) 0.0973(19) Uani 1 1 d . . . . .
C50 C 0.2230(5) 0.7446(4) 0.5094(3) 0.105(2) Uani 1 1 d . . . . .
H50 H 0.1510 0.7650 0.5178 0.126 Uiso 1 1 calc R . . . .
C16 C 0.8027(6) 0.1762(3) 0.8233(3) 0.0895(16) Uani 1 1 d . . . . .
H16A H 0.8681 0.1839 0.7969 0.107 Uiso 1 1 calc R . . . .
H16B H 0.7725 0.1443 0.8046 0.107 Uiso 1 1 calc R . . . .
C83 C 1.1379(6) -0.0432(3) 0.8503(4) 0.104(2) Uani 1 1 d . . . . .
H83 H 1.1987 -0.0486 0.8660 0.125 Uiso 1 1 calc R . . . .
C116 C 0.8222(7) 0.5211(3) 0.7256(3) 0.112(2) Uani 1 1 d . . . . .
H11G H 0.8258 0.4890 0.6948 0.134 Uiso 1 1 calc R . . . .
H11H H 0.8897 0.5376 0.7182 0.134 Uiso 1 1 calc R . . . .
C118 C 0.7282(6) 0.6175(3) 0.6771(4) 0.101(2) Uani 1 1 d . . . . .
H118 H 0.7876 0.6092 0.6461 0.121 Uiso 1 1 calc R . . . .
C39 C 0.6103(8) 0.8159(4) 0.3572(3) 0.120(3) Uani 1 1 d . . . . .
H39 H 0.5673 0.8210 0.3300 0.143 Uiso 1 1 calc R . . . .
C120 C 0.6476(6) 0.7067(4) 0.6191(4) 0.119(3) Uani 1 1 d . . . . .
H120 H 0.7115 0.6990 0.5911 0.143 Uiso 1 1 calc R . . . .
C121 C 1.1864(7) 0.4913(4) 0.7491(4) 0.120(3) Uani 1 1 d . . . . .
H121 H 1.2370 0.5226 0.7388 0.144 Uiso 1 1 calc R . . . .
C28 C 0.6458(8) 0.9825(5) 0.5017(4) 0.139(3) Uani 1 1 d . . . . .
H28 H 0.6416 0.9990 0.4649 0.166 Uiso 1 1 calc R . . . .
C117 C 0.7280(8) 0.5809(5) 0.7248(4) 0.139(3) Uani 1 1 d . . . . .
H117 H 0.6722 0.5910 0.7575 0.167 Uiso 1 1 calc R . . . .
C92 C 0.6650(7) 0.1511(6) 0.6044(4) 0.164(5) Uani 1 1 d . . . . .
H92A H 0.7190 0.1221 0.5770 0.245 Uiso 1 1 calc GR . . . .
H92B H 0.6907 0.1916 0.6102 0.245 Uiso 1 1 calc GR . . . .
H92C H 0.6009 0.1621 0.5895 0.245 Uiso 1 1 calc GR . . . .
C36 C 0.9171(8) 0.7135(6) 0.8010(4) 0.176(5) Uani 1 1 d . . . . .
H36A H 0.9234 0.6760 0.7754 0.265 Uiso 1 1 d R . . . .
H36B H 0.9221 0.6976 0.8393 0.265 Uiso 1 1 d R . . . .
H36C H 0.9739 0.7381 0.7863 0.265 Uiso 1 1 d R . . . .

loop_
_atom_site_aniso_label
_atom_site_aniso_U_11
_atom_site_aniso_U_22
_atom_site_aniso_U_33
_atom_site_aniso_U_23
_atom_site_aniso_U_13
_atom_site_aniso_U_12
Br2 0.0825(4) 0.0776(4) 0.0848(4) 0.0005(3) -0.0241(3) -0.0071(3)
Br1 0.0908(4) 0.0791(4) 0.0936(4) -0.0093(3) -0.0260(3) -0.0194(3)
Cl2 0.173(2) 0.0944(14) 0.251(3) 0.0053(17) -0.084(2) -0.0220(14)
O1 0.0637(16) 0.0293(11) 0.0614(15) -0.0044(10) -0.0267(13) 0.0015(10)
O5 0.0578(15) 0.0337(12) 0.0682(16) 0.0027(11) -0.0243(13) -0.0064(11)
O19 0.0514(15) 0.0451(14) 0.0739(18) 0.0073(12) -0.0264(13) -0.0078(11)
O11 0.084(2) 0.0323(12) 0.0624(16) 0.0022(11) -0.0276(14) -0.0107(12)
O16 0.0718(18) 0.0339(12) 0.0703(17) 0.0057(11) -0.0303(14) -0.0138(12)
O20 0.0640(17) 0.0388(13) 0.0643(16) -0.0095(11) -0.0182(13) 0.0037(12)
O7 0.0570(16) 0.0341(12) 0.0822(19) 0.0020(12) -0.0255(14) 0.0029(11)
O12 0.0768(19) 0.0329(12) 0.0627(16) -0.0019(11) -0.0233(14) 0.0027(12)
O6 0.0680(17) 0.0325(12) 0.085(2) 0.0044(12) -0.0315(15) -0.0087(12)
O2 0.0574(16) 0.0437(14) 0.0728(18) 0.0069(12) -0.0168(14) 0.0013(12)
O18 0.0632(17) 0.0460(15) 0.087(2) -0.0034(14) -0.0265(15) -0.0092(13)
O14 0.0564(17) 0.073(2) 0.081(2) -0.0160(16) -0.0229(15) -0.0069(15)
O13 0.0542(16) 0.0521(16) 0.087(2) 0.0009(14) -0.0159(15) 0.0056(13)
O17 0.0697(19) 0.0528(17) 0.076(2) -0.0003(14) -0.0057(16) 0.0012(14)
O3 0.0679(19) 0.0444(15) 0.110(3) 0.0186(16) -0.0325(18) -0.0161(14)
O4 0.073(2) 0.0620(19) 0.096(2) 0.0073(17) -0.0324(18) 0.0062(16)
O9 0.082(2) 0.0476(17) 0.107(3) 0.0187(17) -0.022(2) -0.0048(15)
O10 0.111(3) 0.065(2) 0.070(2) 0.0209(16) -0.010(2) 0.0006(19)
O8 0.090(3) 0.097(3) 0.086(2) 0.039(2) -0.042(2) -0.010(2)
O15 0.114(3) 0.077(2) 0.094(3) -0.004(2) -0.057(2) 0.014(2)
C75 0.0513(19) 0.0256(15) 0.061(2) -0.0002(13) -0.0229(16) -0.0097(13)
C58 0.054(2) 0.0299(15) 0.0536(19) -0.0111(13) -0.0208(16) -0.0070(14)
C76 0.0481(19) 0.0313(16) 0.062(2) -0.0012(14) -0.0212(16) -0.0097(14)
C80 0.0464(18) 0.0291(15) 0.058(2) -0.0004(13) -0.0169(15) -0.0107(13)
C53 0.052(2) 0.0342(17) 0.062(2) -0.0080(15) -0.0248(17) -0.0066(14)
C5 0.0501(19) 0.0370(17) 0.0520(19) -0.0041(14) -0.0197(16) -0.0089(14)
C9 0.058(2) 0.0333(17) 0.060(2) -0.0045(15) -0.0176(17) -0.0123(15)
C78 0.0411(18) 0.0301(16) 0.075(2) 0.0004(15) -0.0186(17) -0.0077(13)
C20 0.068(2) 0.0301(16) 0.0512(19) -0.0023(14) -0.0198(17) -0.0100(15)
C79 0.0409(17) 0.0333(16) 0.065(2) -0.0008(15) -0.0156(16) -0.0102(13)
C60 0.055(2) 0.0318(16) 0.057(2) -0.0063(14) -0.0187(17) -0.0096(14)
C67 0.055(2) 0.0325(17) 0.064(2) -0.0048(15) -0.0162(17) -0.0040(15)
C54 0.059(2) 0.0336(17) 0.059(2) -0.0029(15) -0.0222(18) -0.0097(15)
C64 0.054(2) 0.0321(16) 0.053(2) -0.0032(14) -0.0141(16) -0.0025(14)
C86 0.062(2) 0.0336(17) 0.059(2) -0.0040(15) -0.0134(18) 0.0054(16)
C4 0.053(2) 0.0337(17) 0.061(2) -0.0060(15) -0.0180(17) -0.0077(14)
C23 0.073(2) 0.0319(16) 0.0463(19) -0.0045(14) -0.0148(17) -0.0086(16)
C55 0.051(2) 0.0351(17) 0.061(2) -0.0136(15) -0.0153(17) -0.0053(15)
C6 0.059(2) 0.0339(16) 0.053(2) -0.0075(14) -0.0208(17) -0.0083(15)
C56 0.052(2) 0.0374(18) 0.065(2) -0.0130(16) -0.0178(18) 0.0027(15)
C57 0.059(2) 0.0344(17) 0.058(2) -0.0089(15) -0.0186(17) -0.0030(15)
C33 0.058(2) 0.0344(17) 0.076(3) -0.0102(16) -0.0260(19) -0.0121(16)
C87 0.061(2) 0.0294(16) 0.055(2) -0.0037(14) -0.0172(17) -0.0014(15)
C69 0.0459(19) 0.0350(17) 0.059(2) -0.0071(14) -0.0121(16) -0.0033(14)
C68 0.051(2) 0.0362(17) 0.059(2) -0.0037(15) -0.0189(17) -0.0021(15)
C77 0.055(2) 0.0340(17) 0.061(2) 0.0025(15) -0.0261(17) -0.0111(15)
C25 0.058(2) 0.0379(18) 0.053(2) -0.0052(15) -0.0149(17) -0.0083(15)
C66 0.057(2) 0.0357(17) 0.067(2) -0.0089(16) -0.0190(18) -0.0090(15)
C24 0.064(2) 0.0348(17) 0.0464(18) -0.0082(14) -0.0125(16) -0.0129(15)
C65 0.055(2) 0.0349(17) 0.068(2) -0.0081(16) -0.0242(18) -0.0026(15)
C74 0.061(2) 0.0369(18) 0.058(2) -0.0006(15) -0.0226(18) -0.0011(16)
C71 0.0435(18) 0.0323(16) 0.072(2) -0.0032(15) -0.0129(17) -0.0036(14)
C21 0.068(2) 0.0346(17) 0.055(2) -0.0073(14) -0.0224(18) -0.0120(16)
C82 0.068(2) 0.0353(17) 0.062(2) -0.0020(15) -0.0313(19) -0.0078(16)
C49 0.055(2) 0.0428(19) 0.069(2) -0.0110(17) -0.0128(19) -0.0053(16)
C22 0.074(3) 0.0346(17) 0.053(2) -0.0057(14) -0.0279(19) -0.0102(16)
C63 0.056(2) 0.0373(18) 0.058(2) 0.0007(15) -0.0213(17) -0.0046(15)
C45 0.044(2) 0.058(2) 0.073(3) -0.0106(19) -0.0128(18) -0.0068(17)
C31 0.057(2) 0.0384(19) 0.076(3) -0.0117(17) -0.018(2) -0.0103(16)
C47 0.0412(18) 0.047(2) 0.068(2) -0.0132(17) -0.0079(17) -0.0087(15)
C88 0.072(3) 0.0322(17) 0.054(2) -0.0074(14) -0.0228(19) -0.0017(16)
C7 0.065(2) 0.0344(17) 0.059(2) -0.0050(15) -0.0188(18) -0.0084(16)
C32 0.051(2) 0.0319(17) 0.076(3) -0.0101(16) -0.0172(18) -0.0084(15)
C10 0.065(2) 0.0364(17) 0.054(2) -0.0037(15) -0.0101(18) -0.0155(16)
C8 0.071(2) 0.0342(17) 0.058(2) -0.0027(15) -0.0242(19) -0.0101(16)
C46 0.046(2) 0.0425(19) 0.074(3) -0.0089(17) -0.0081(18) -0.0068(16)
C62 0.055(2) 0.050(2) 0.065(2) 0.0018(18) -0.0235(19) -0.0043(17)
C44 0.0406(19) 0.054(2) 0.085(3) -0.017(2) -0.0074(19) -0.0100(17)
C27 0.074(3) 0.0358(18) 0.066(2) 0.0027(16) -0.021(2) -0.0031(17)
C109 0.057(2) 0.0346(18) 0.092(3) -0.0049(19) -0.029(2) -0.0108(16)
C42 0.0406(19) 0.050(2) 0.079(3) -0.0095(19) -0.0135(18) -0.0076(16)
C91 0.068(3) 0.043(2) 0.059(2) -0.0031(17) -0.0065(19) 0.0013(18)
C110 0.055(2) 0.0346(18) 0.105(4) 0.001(2) -0.028(2) -0.0101(16)
C43 0.044(2) 0.045(2) 0.094(3) -0.017(2) -0.015(2) -0.0035(16)
C73 0.065(2) 0.042(2) 0.069(2) 0.0010(17) -0.033(2) -0.0032(18)
C108 0.058(2) 0.042(2) 0.095(3) -0.002(2) -0.030(2) -0.0113(18)
C26 0.071(3) 0.0333(17) 0.069(2) -0.0041(16) -0.030(2) -0.0137(17)
C11 0.078(3) 0.040(2) 0.067(2) -0.0025(17) -0.027(2) 0.0005(18)
C52 0.062(2) 0.057(2) 0.071(3) 0.011(2) -0.026(2) -0.0016(19)
Cl1 0.573(11) 0.387(7) 0.171(3) 0.035(4) -0.053(5) -0.398(8)
C70 0.076(3) 0.0327(18) 0.076(3) 0.0037(17) -0.031(2) -0.0049(17)
C19 0.057(2) 0.042(2) 0.087(3) 0.0074(19) -0.028(2) -0.0075(17)
C3 0.060(2) 0.0388(19) 0.073(3) -0.0102(17) -0.031(2) 0.0024(16)
C38 0.050(2) 0.049(2) 0.090(3) -0.023(2) -0.024(2) -0.0091(17)
C97 0.048(2) 0.046(2) 0.090(3) 0.015(2) -0.010(2) -0.0112(17)
C98 0.047(2) 0.046(2) 0.093(3) 0.017(2) -0.007(2) -0.0085(17)
C113 0.053(2) 0.041(2) 0.108(4) 0.006(2) -0.030(2) -0.0084(17)
C34 0.078(3) 0.051(2) 0.089(3) -0.011(2) -0.041(3) -0.006(2)
C12 0.063(2) 0.044(2) 0.077(3) 0.0053(19) -0.017(2) -0.0033(18)
C111 0.061(2) 0.0343(19) 0.102(3) 0.002(2) -0.023(2) -0.0121(17)
C18 0.068(3) 0.049(2) 0.101(4) 0.014(2) -0.039(3) -0.011(2)
C114 0.064(2) 0.0368(19) 0.087(3) -0.0078(18) -0.033(2) -0.0100(17)
C102 0.051(2) 0.047(2) 0.086(3) 0.019(2) -0.002(2) -0.0040(17)
C89 0.079(3) 0.051(2) 0.064(3) 0.0067(19) -0.026(2) -0.005(2)
C81 0.060(2) 0.043(2) 0.092(3) 0.008(2) -0.034(2) -0.0015(18)
C2 0.062(2) 0.044(2) 0.091(3) -0.010(2) -0.038(2) -0.0005(18)
C99 0.059(2) 0.043(2) 0.093(3) 0.019(2) 0.001(2) -0.0051(18)
C85 0.063(3) 0.052(2) 0.079(3) 0.007(2) -0.025(2) -0.0007(19)
C41 0.069(3) 0.046(2) 0.094(3) 0.005(2) -0.025(2) -0.009(2)
C101 0.057(2) 0.050(2) 0.075(3) 0.010(2) 0.007(2) -0.0052(18)
C90 0.084(3) 0.060(3) 0.062(3) 0.012(2) -0.014(2) -0.002(2)
C112 0.058(2) 0.038(2) 0.113(4) 0.005(2) -0.024(2) -0.0176(18)
C35 0.057(2) 0.060(3) 0.097(4) -0.024(2) -0.034(2) 0.002(2)
C95 0.057(3) 0.050(2) 0.113(4) 0.012(2) -0.023(3) -0.0096(19)
C13 0.073(3) 0.057(3) 0.089(3) 0.010(2) -0.030(3) -0.012(2)
C37 0.050(2) 0.063(3) 0.101(4) -0.025(2) -0.015(2) -0.0139(19)
C14 0.063(3) 0.062(3) 0.104(4) 0.023(3) -0.010(3) -0.002(2)
C100 0.062(3) 0.063(3) 0.069(3) 0.022(2) 0.003(2) -0.003(2)
C48 0.088(4) 0.066(3) 0.090(4) 0.006(3) -0.039(3) -0.014(3)
C93 0.073(3) 0.060(3) 0.070(3) 0.007(2) -0.003(2) -0.004(2)
C72 0.080(3) 0.050(2) 0.087(3) 0.000(2) -0.035(3) 0.010(2)
C61 0.076(3) 0.049(2) 0.096(3) 0.021(2) -0.040(3) -0.015(2)
C104 0.056(2) 0.042(2) 0.122(4) 0.019(2) -0.016(3) -0.0168(18)
C96 0.069(3) 0.049(2) 0.106(4) 0.021(2) -0.027(3) -0.010(2)
Cl3 0.153(4) 0.484(11) 0.507(11) 0.257(10) -0.049(5) 0.002(5)
C106 0.068(3) 0.060(3) 0.119(5) 0.015(3) -0.028(3) 0.002(2)
C107 0.067(3) 0.054(3) 0.112(4) 0.008(3) -0.032(3) 0.000(2)
C51 0.074(3) 0.078(3) 0.066(3) 0.019(2) -0.022(2) 0.002(2)
C30 0.090(4) 0.050(2) 0.082(3) -0.007(2) -0.020(3) 0.003(2)
C84 0.085(3) 0.049(2) 0.095(4) 0.014(2) -0.037(3) -0.008(2)
C59 0.066(3) 0.074(3) 0.089(3) 0.019(3) -0.016(3) 0.018(2)
C40 0.101(4) 0.058(3) 0.088(4) 0.013(2) -0.031(3) -0.012(3)
C15 0.079(3) 0.063(3) 0.088(3) -0.004(2) -0.017(3) -0.007(2)
C1 0.079(3) 0.047(2) 0.109(4) -0.015(2) -0.037(3) 0.006(2)
C94 0.084(4) 0.081(4) 0.116(5) 0.013(3) -0.046(4) -0.014(3)
C119 0.126(6) 0.065(3) 0.107(5) 0.001(3) -0.017(4) 0.006(3)
C17 0.098(4) 0.057(3) 0.134(5) 0.028(3) -0.059(4) -0.017(3)
C115 0.077(4) 0.063(3) 0.147(6) 0.017(3) -0.036(4) -0.003(3)
C103 0.101(4) 0.080(4) 0.081(4) 0.024(3) -0.005(3) 0.017(3)
C105 0.091(4) 0.079(4) 0.120(5) 0.032(4) -0.009(4) 0.013(3)
C29 0.120(5) 0.074(4) 0.088(4) 0.007(3) -0.024(4) 0.008(3)
C50 0.077(4) 0.139(6) 0.077(4) 0.028(4) -0.011(3) 0.029(4)
C16 0.106(4) 0.077(4) 0.081(4) 0.008(3) -0.026(3) 0.002(3)
C83 0.109(5) 0.074(4) 0.154(6) 0.027(4) -0.081(5) -0.019(3)
C116 0.161(7) 0.064(3) 0.123(5) 0.029(3) -0.069(5) -0.010(4)
C118 0.096(4) 0.065(3) 0.136(6) 0.001(3) -0.032(4) 0.006(3)
C39 0.167(8) 0.104(5) 0.105(5) 0.016(4) -0.068(5) -0.023(5)
C120 0.084(4) 0.126(6) 0.131(6) 0.011(5) -0.008(4) 0.005(4)
C121 0.111(5) 0.104(5) 0.161(7) 0.035(5) -0.038(5) -0.057(4)
C28 0.178(9) 0.117(6) 0.105(6) 0.018(5) -0.035(6) 0.019(6)
C117 0.123(7) 0.138(7) 0.140(7) 0.039(6) -0.026(5) 0.010(5)
C92 0.110(6) 0.257(12) 0.133(7) 0.127(8) -0.058(5) -0.035(7)
C36 0.169(9) 0.191(10) 0.141(7) 0.005(7) -0.078(7) 0.095(8)

loop_
_atom_type_symbol
_atom_type_description
_atom_type_scat_dispersion_real
_atom_type_scat_dispersion_imag
_atom_type_scat_source
C C 0.0181 0.0091 'International Tables Vol C Tables 4.2.6.8 and 6.1.1.4'
H H 0.0000 0.0000 'International Tables Vol C Tables 4.2.6.8 and 6.1.1.4'
Br Br -0.6763 1.2805 'International Tables Vol C Tables 4.2.6.8 and 6.1.1.4'
Cl Cl 0.3639 0.7018 'International Tables Vol C Tables 4.2.6.8 and 6.1.1.4'
O O 0.0492 0.0322 'International Tables Vol C Tables 4.2.6.8 and 6.1.1.4'

loop_
_geom_angle_atom_site_label_1
_geom_angle_atom_site_label_2
_geom_angle_atom_site_label_3
_geom_angle
_geom_angle_site_symmetry_1
_geom_angle_site_symmetry_3
_geom_angle_publ_flag
C75 O1 C74 117.5(3) . . ?
C64 O5 C63 116.8(3) . . ?
C53 O19 C52 116.9(3) . . ?
C23 O11 C27 116.5(3) . . ?
C20 O16 C19 116.1(3) . . ?
C4 O20 C3 116.0(3) . . ?
C78 O7 C81 117.5(3) . . ?
C7 O12 C11 116.2(3) . . ?
C67 O6 C70 116.8(3) . . ?
C86 O2 C85 116.1(3) . . ?
C42 O18 C41 117.0(3) . . ?
C45 O14 C48 118.3(4) . . ?
C56 O13 C59 117.0(4) . . ?
C31 O17 C30 117.1(4) . . ?
C97 O3 C96 115.0(4) . . ?
C108 O4 C107 116.3(4) . . ?
C111 O9 C115 115.5(5) . . ?
C100 O10 C103 116.8(5) . . ?
C89 O8 C92 116.2(5) . . ?
C34 O15 C36 116.8(6) . . ?
O1 C75 C76 115.6(3) . . ?
O1 C75 C80 123.6(3) . . ?
C80 C75 C76 120.8(3) . . ?
C53 C58 C60 122.4(3) . . ?
C57 C58 C53 117.6(4) . . ?
C57 C58 C60 120.0(3) . . ?
C75 C76 C77 118.0(3) . . ?
C75 C76 C82 121.7(3) . . ?
C77 C76 C82 120.4(3) . . ?
C75 C80 H80 119.4 . . ?
C79 C80 C75 121.2(3) . . ?
C79 C80 H80 119.4 . . ?
C58 C53 O19 114.9(3) . . ?
C54 C53 O19 123.9(3) . . ?
C54 C53 C58 121.1(3) . . ?
C4 C5 H5 119.1 . . ?
C6 C5 H5 119.1 . . ?
C6 C5 C4 121.7(3) . . ?
C4 C9 C10 122.2(3) . . ?
C8 C9 C4 117.5(3) . . ?
C8 C9 C10 120.2(4) . . ?
O7 C78 C79 116.5(3) . . ?
O7 C78 C77 123.2(4) . . ?
C77 C78 C79 120.4(3) . . ?
O16 C20 C25 123.5(4) . . ?
O16 C20 C21 116.5(3) . . ?
C25 C20 C21 119.9(3) . . ?
C80 C79 C78 118.1(3) . . ?
C80 C79 C71 121.0(3) . . ?
C78 C79 C71 120.9(3) . . ?
C58 C60 H60A 109.3 . . ?
C58 C60 H60B 109.3 . . ?
H60A C60 H60B 107.9 . . ?
C6 C60 C58 111.7(3) . . ?
C6 C60 H60A 109.3 . . ?
C6 C60 H60B 109.3 . . ?
O6 C67 C68 123.0(3) . . ?
O6 C67 C66 117.1(3) . . ?
C66 C67 C68 119.9(3) . . ?
C53 C54 H54 119.5 . . ?
C53 C54 C55 120.9(4) . . ?
C55 C54 H54 119.5 . . ?
O5 C64 C69 115.2(3) . . ?
O5 C64 C65 124.7(3) . . ?
C65 C64 C69 120.1(3) . . ?
C87 C86 O2 123.6(4) . . ?
C87 C86 C91 121.7(4) . . ?
C91 C86 O2 114.6(4) . . ?
O20 C4 C5 123.4(3) . . ?
O20 C4 C9 115.9(3) . . ?
C5 C4 C9 120.7(3) . . ?
O11 C23 C24 116.5(3) . . ?
O11 C23 C22 123.0(4) . . ?
C22 C23 C24 120.5(3) . . ?
C54 C55 C49 120.5(4) . . ?
C56 C55 C54 118.1(4) . . ?
C56 C55 C49 121.4(4) . . ?
C5 C6 C60 120.4(3) . . ?
C5 C6 C7 118.4(3) . . ?
C7 C6 C60 121.2(3) . . ?
O13 C56 C55 116.1(4) . . ?
O13 C56 C57 122.9(4) . . ?
C57 C56 C55 120.9(4) . . ?
C58 C57 H57 119.3 . . ?
C56 C57 C58 121.3(4) . . ?
C56 C57 H57 119.3 . . ?
C32 C33 C26 120.1(4) . . ?
C32 C33 C34 117.8(4) . . ?
C34 C33 C26 122.1(4) . . ?
C86 C87 H87 119.3 . . ?
C86 C87 C88 121.3(4) . . ?
C88 C87 H87 119.3 . . ?
C64 C69 C71 120.5(3) . . ?
C68 C69 C64 118.9(3) . . ?
C68 C69 C71 120.6(3) . . ?
C67 C68 H68 119.5 . . ?
C69 C68 C67 121.1(3) . . ?
C69 C68 H68 119.5 . . ?
C76 C77 H77 119.3 . . ?
C78 C77 C76 121.5(4) . . ?
C78 C77 H77 119.3 . . ?
C20 C25 H25 119.4 . . ?
C20 C25 C24 121.2(4) . . ?
C24 C25 H25 119.4 . . ?
C67 C66 C65 119.0(3) . . ?
C67 C66 C114 121.4(4) . . ?
C65 C66 C114 119.5(4) . . ?
C23 C24 C25 118.6(3) . . ?
C23 C24 C10 121.9(3) . . ?
C25 C24 C10 119.4(4) . . ?
C64 C65 C66 121.1(4) . . ?
C64 C65 H65 119.4 . . ?
C66 C65 H65 119.4 . . ?
O1 C74 H74A 110.4 . . ?
O1 C74 H74B 110.4 . . ?
O1 C74 C73 106.7(3) . . ?
H74A C74 H74B 108.6 . . ?
C73 C74 H74A 110.4 . . ?
C73 C74 H74B 110.4 . . ?
C79 C71 H71A 109.4 . . ?
C79 C71 H71B 109.4 . . ?
C69 C71 C79 111.4(3) . . ?
C69 C71 H71A 109.4 . . ?
C69 C71 H71B 109.3 . . ?
H71A C71 H71B 108.0 . . ?
C20 C21 C26 121.5(3) . . ?
C22 C21 C20 118.5(3) . . ?
C22 C21 C26 120.1(4) . . ?
C76 C82 H82A 109.0 . . ?
C76 C82 H82B 109.0 . . ?
H82A C82 H82B 107.8 . . ?
C88 C82 C76 112.9(3) . . ?
C88 C82 H82A 109.0 . . ?
C88 C82 H82B 109.0 . . ?
C55 C49 H49A 109.3 . . ?
C55 C49 H49B 109.3 . . ?
C55 C49 C47 111.5(3) . . ?
H49A C49 H49B 108.0 . . ?
C47 C49 H49A 109.3 . . ?
C47 C49 H49B 109.3 . . ?
C23 C22 C21 121.2(4) . . ?
C23 C22 H22 119.4 . . ?
C21 C22 H22 119.4 . . ?
O5 C63 H63A 110.3 . . ?
O5 C63 H63B 110.3 . . ?
O5 C63 C62 107.0(3) . . ?
H63A C63 H63B 108.6 . . ?
C62 C63 H63A 110.3 . . ?
C62 C63 H63B 110.3 . . ?
O14 C45 C46 123.2(4) . . ?
O14 C45 C44 116.6(4) . . ?
C46 C45 C44 120.2(4) . . ?
O17 C31 C32 124.4(4) . . ?
O17 C31 C38 115.4(4) . . ?
C32 C31 C38 120.2(4) . . ?
C46 C47 C49 121.3(4) . . ?
C46 C47 C42 118.0(4) . . ?
C42 C47 C49 120.8(4) . . ?
C87 C88 C82 120.7(4) . . ?
C87 C88 C89 117.4(4) . . ?
C89 C88 C82 121.9(4) . . ?
O12 C7 C6 117.1(3) . . ?
O12 C7 C8 122.8(4) . . ?
C8 C7 C6 120.1(4) . . ?
C33 C32 C31 121.7(4) . . ?
C33 C32 H32 119.1 . . ?
C31 C32 H32 119.1 . . ?
C9 C10 C24 110.5(3) . . ?
C9 C10 H10A 109.5 . . ?
C9 C10 H10B 109.5 . . ?
C24 C10 H10A 109.5 . . ?
C24 C10 H10B 109.5 . . ?
H10A C10 H10B 108.1 . . ?
C9 C8 H8 119.2 . . ?
C7 C8 C9 121.6(4) . . ?
C7 C8 H8 119.2 . . ?
C45 C46 H46 119.3 . . ?
C47 C46 C45 121.5(4) . . ?
C47 C46 H46 119.3 . . ?
C61 C62 C63 179.0(5) . . ?
C45 C44 C37 121.3(4) . . ?
C43 C44 C45 118.5(4) . . ?
C43 C44 C37 120.1(4) . . ?
O11 C27 H27A 109.5 . . ?
O11 C27 H27B 109.5 . . ?
O11 C27 H27C 109.5 . . ?
H27A C27 H27B 109.5 . . ?
H27A C27 H27C 109.5 . . ?
H27B C27 H27C 109.5 . . ?
C110 C109 C108 117.8(4) . . ?
C110 C109 C114 120.6(4) . . ?
C108 C109 C114 121.5(4) . . ?
O18 C42 C47 115.6(3) . . ?
O18 C42 C43 123.4(4) . . ?
C47 C42 C43 121.1(4) . . ?
C86 C91 C90 117.0(4) . . ?
C86 C91 C93 122.6(4) . . ?
C90 C91 C93 120.4(4) . . ?
C109 C110 H110 118.9 . . ?
C109 C110 C111 122.3(4) . . ?
C111 C110 H110 118.9 . . ?
C44 C43 C42 120.8(4) . . ?
C44 C43 H43 119.6 . . ?
C42 C43 H43 119.6 . . ?
C72 C73 C74 179.0(5) . . ?
O4 C108 C109 114.9(4) . . ?
C113 C108 O4 124.7(4) . . ?
C113 C108 C109 120.4(5) . . ?
C33 C26 C21 112.0(3) . . ?
C33 C26 H26A 109.2 . . ?
C33 C26 H26B 109.2 . . ?
C21 C26 H26A 109.2 . . ?
C21 C26 H26B 109.2 . . ?
H26A C26 H26B 107.9 . . ?
O12 C11 H11A 109.8 . . ?
O12 C11 H11B 109.8 . . ?
O12 C11 C12 109.5(4) . . ?
H11A C11 H11B 108.2 . . ?
C12 C11 H11A 109.8 . . ?
C12 C11 H11B 109.8 . . ?
O19 C52 H52A 110.3 . . ?
O19 C52 H52B 110.3 . . ?
O19 C52 C51 106.9(4) . . ?
H52A C52 H52B 108.6 . . ?
C51 C52 H52A 110.3 . . ?
C51 C52 H52B 110.3 . . ?
O6 C70 H70A 109.5 . . ?
O6 C70 H70B 109.5 . . ?
O6 C70 H70C 109.5 . . ?
H70A C70 H70B 109.5 . . ?
H70A C70 H70C 109.5 . . ?
H70B C70 H70C 109.5 . . ?
O16 C19 H19A 110.0 . . ?
O16 C19 H19B 110.0 . . ?
O16 C19 C18 108.4(3) . . ?
H19A C19 H19B 108.4 . . ?
C18 C19 H19A 110.0 . . ?
C18 C19 H19B 110.0 . . ?
O20 C3 H3A 110.0 . . ?
O20 C3 H3B 110.0 . . ?
O20 C3 C2 108.6(4) . . ?
H3A C3 H3B 108.4 . . ?
C2 C3 H3A 110.0 . . ?
C2 C3 H3B 110.0 . . ?
C31 C38 C37 120.8(5) . . ?
C35 C38 C31 118.0(4) . . ?
C35 C38 C37 121.3(4) . . ?
O3 C97 C98 115.8(4) . . ?
O3 C97 C102 124.6(4) . . ?
C102 C97 C98 119.6(5) . . ?
C97 C98 C104 120.9(5) . . ?
C99 C98 C97 117.4(5) . . ?
C99 C98 C104 121.6(4) . . ?
C108 C113 H113 119.1 . . ?
C108 C113 C112 121.9(4) . . ?
C112 C113 H113 119.1 . . ?
O15 C34 C33 116.2(5) . . ?
O15 C34 C35 123.6(4) . . ?
C33 C34 C35 120.2(5) . . ?
C11 C12 H12A 109.8 . . ?
C11 C12 H12B 109.8 . . ?
C11 C12 C13 109.2(4) . . ?
H12A C12 H12B 108.3 . . ?
C13 C12 H12A 109.8 . . ?
C13 C12 H12B 109.8 . . ?
O9 C111 C110 122.9(4) . . ?
O9 C111 C112 117.8(5) . . ?
C110 C111 C112 119.4(5) . . ?
C17 C18 C19 176.4(5) . . ?
C66 C114 H11C 109.7 . . ?
C66 C114 H11D 109.7 . . ?
C109 C114 C66 109.9(3) . . ?
C109 C114 H11C 109.7 . . ?
C109 C114 H11D 109.7 . . ?
H11C C114 H11D 108.2 . . ?
C97 C102 H102 118.9 . . ?
C101 C102 C97 122.1(4) . . ?
C101 C102 H102 118.9 . . ?
O8 C89 C88 116.4(4) . . ?
O8 C89 C90 122.6(4) . . ?
C90 C89 C88 121.0(4) . . ?
O7 C81 H81A 109.5 . . ?
O7 C81 H81B 109.5 . . ?
O7 C81 H81C 109.5 . . ?
H81A C81 H81B 109.5 . . ?
H81A C81 H81C 109.5 . . ?
H81B C81 H81C 109.5 . . ?
C1 C2 C3 177.9(6) . . ?
C98 C99 H99 118.5 . . ?
C98 C99 C100 123.0(4) . . ?
C100 C99 H99 118.5 . . ?
O2 C85 H85A 110.3 . . ?
O2 C85 H85B 110.3 . . ?
O2 C85 C84 107.3(4) . . ?
H85A C85 H85B 108.5 . . ?
C84 C85 H85A 110.3 . . ?
C84 C85 H85B 110.3 . . ?
O18 C41 H41A 110.1 . . ?
O18 C41 H41B 110.1 . . ?
O18 C41 C40 108.0(4) . . ?
H41A C41 H41B 108.4 . . ?
C40 C41 H41A 110.1 . . ?
C40 C41 H41B 110.1 . . ?
C102 C101 C100 118.3(5) . . ?
C102 C101 C93 121.1(4) . . ?
C100 C101 C93 120.6(5) . . ?
C91 C90 H90 119.3 . . ?
C89 C90 C91 121.4(4) . . ?
C89 C90 H90 119.3 . . ?
C113 C112 C111 118.3(5) . . ?
C113 C112 C104 119.4(4) . . ?
C111 C112 C104 122.3(5) . . ?
C38 C35 C34 122.2(4) . . ?
C38 C35 H35 118.9 . . ?
C34 C35 H35 118.9 . . ?
C94 C95 C96 176.0(6) . . ?
C12 C13 H13A 108.6 . . ?
C12 C13 H13B 108.6 . . ?
H13A C13 H13B 107.6 . . ?
C14 C13 C12 114.7(5) . . ?
C14 C13 H13A 108.6 . . ?
C14 C13 H13B 108.6 . . ?
C44 C37 H37A 109.3 . . ?
C44 C37 H37B 109.3 . . ?
C38 C37 C44 111.8(4) . . ?
C38 C37 H37A 109.3 . . ?
C38 C37 H37B 109.3 . . ?
H37A C37 H37B 107.9 . . ?
C13 C14 H14A 109.6 . . ?
C13 C14 H14B 109.6 . . ?
C13 C14 C15 110.3(5) . . ?
H14A C14 H14B 108.1 . . ?
C15 C14 H14A 109.6 . . ?
C15 C14 H14B 109.6 . . ?
O10 C100 C99 125.2(4) . . ?
O10 C100 C101 115.3(5) . . ?
C99 C100 C101 119.5(5) . . ?
O14 C48 H48A 109.5 . . ?
O14 C48 H48B 109.5 . . ?
O14 C48 H48C 109.5 . . ?
H48A C48 H48B 109.5 . . ?
H48A C48 H48C 109.5 . . ?
H48B C48 H48C 109.5 . . ?
C91 C93 C101 110.6(4) . . ?
C91 C93 H93A 109.5 . . ?
C91 C93 H93B 109.5 . . ?
C101 C93 H93A 109.5 . . ?
C101 C93 H93B 109.5 . . ?
H93A C93 H93B 108.1 . . ?
C73 C72 H72 180.0 . . ?
C62 C61 H61 180.0 . . ?
C98 C104 H10C 108.8 . . ?
C98 C104 H10D 108.8 . . ?
C112 C104 C98 113.9(4) . . ?
C112 C104 H10C 108.8 . . ?
C112 C104 H10D 108.8 . . ?
H10C C104 H10D 107.7 . . ?
O3 C96 H96A 109.9 . . ?
O3 C96 H96B 109.9 . . ?
C95 C96 O3 108.9(4) . . ?
C95 C96 H96A 109.9 . . ?
C95 C96 H96B 109.9 . . ?
H96A C96 H96B 108.3 . . ?
C105 C106 C107 177.3(6) . . ?
O4 C107 C106 106.3(5) . . ?
O4 C107 H10E 110.5 . . ?
O4 C107 H10F 110.5 . . ?
C106 C107 H10E 110.5 . . ?
C106 C107 H10F 110.5 . . ?
H10E C107 H10F 108.7 . . ?
C50 C51 C52 179.9(8) . . ?
O17 C30 H30A 110.0 . . ?
O17 C30 H30B 110.0 . . ?
O17 C30 C29 108.6(5) . . ?
H30A C30 H30B 108.4 . . ?
C29 C30 H30A 110.0 . . ?
C29 C30 H30B 110.0 . . ?
C83 C84 C85 177.7(7) . . ?
O13 C59 H59A 109.5 . . ?
O13 C59 H59B 109.5 . . ?
O13 C59 H59C 109.5 . . ?
H59A C59 H59B 109.5 . . ?
H59A C59 H59C 109.5 . . ?
H59B C59 H59C 109.5 . . ?
C39 C40 C41 177.2(7) . . ?
C14 C15 H15A 109.8 . . ?
C14 C15 H15B 109.8 . . ?
H15A C15 H15B 108.3 . . ?
C16 C15 C14 109.2(5) . . ?
C16 C15 H15A 109.8 . . ?
C16 C15 H15B 109.8 . . ?
C2 C1 H1 180.0 . . ?
C95 C94 H94 180.0 . . ?
C118 C119 H119 122.1 . . ?
C120 C119 H119 122.1 . . ?
C120 C119 C118 115.8(7) . . ?
C18 C17 H17 180.0 . . ?
O9 C115 H11E 109.2 . . ?
O9 C115 H11F 109.2 . . ?
O9 C115 C116 112.1(6) . . ?
H11E C115 H11F 107.9 . . ?
C116 C115 H11E 109.2 . . ?
C116 C115 H11F 109.2 . . ?
O10 C103 H10G 109.5 . . ?
O10 C103 H10H 109.5 . . ?
O10 C103 H10I 109.5 . . ?
H10G C103 H10H 109.5 . . ?
H10G C103 H10I 109.5 . . ?
H10H C103 H10I 109.5 . . ?
C106 C105 H105 180.0 . . ?
C28 C29 C30 177.3(9) . . ?
C51 C50 H50 180.0 . . ?
Br2 C16 H16A 109.2 . . ?
Br2 C16 H16B 109.2 . . ?
C15 C16 Br2 111.9(4) . . ?
C15 C16 H16A 109.2 . . ?
C15 C16 H16B 109.2 . . ?
H16A C16 H16B 107.9 . . ?
C84 C83 H83 180.0 . . ?
C115 C116 H11G 109.5 . . ?
C115 C116 H11H 109.5 . . ?
C115 C116 C117 110.7(7) . . ?
H11G C116 H11H 108.1 . . ?
C117 C116 H11G 109.5 . . ?
C117 C116 H11H 109.5 . . ?
C119 C118 H118 119.0 . . ?
C117 C118 C119 122.0(8) . . ?
C117 C118 H118 119.0 . . ?
C40 C39 H39 180.0 . . ?
Br1 C120 H120 121.3 . . ?
C119 C120 Br1 117.3(6) . . ?
C119 C120 H120 121.3 . . ?
Cl2 C121 H121 102.1 . . ?
Cl1 C121 Cl2 113.6(5) . . ?
Cl1 C121 Cl3 129.9(7) . . ?
Cl1 C121 H121 102.1 . . ?
Cl3 C121 Cl2 103.1(6) . . ?
Cl3 C121 H121 102.1 . . ?
C29 C28 H28 180.0 . . ?
C116 C117 H117 120.3 . . ?
C118 C117 C116 119.5(8) . . ?
C118 C117 H117 120.3 . . ?
O8 C92 H92A 109.5 . . ?
O8 C92 H92B 109.5 . . ?
O8 C92 H92C 109.5 . . ?
H92A C92 H92B 109.5 . . ?
H92A C92 H92C 109.5 . . ?
H92B C92 H92C 109.5 . . ?
O15 C36 H36A 109.6 . . ?
O15 C36 H36B 109.7 . . ?
O15 C36 H36C 109.1 . . ?
H36A C36 H36B 109.5 . . ?
H36A C36 H36C 109.5 . . ?
H36B C36 H36C 109.5 . . ?

loop_
_geom_bond_atom_site_label_1
_geom_bond_atom_site_label_2
_geom_bond_distance
_geom_bond_site_symmetry_2
_geom_bond_publ_flag
Br2 C16 1.923(6) . ?
Br1 C120 1.878(7) . ?
Cl2 C121 1.827(9) . ?
O1 C75 1.379(4) . ?
O1 C74 1.419(5) . ?
O5 C64 1.379(4) . ?
O5 C63 1.429(4) . ?
O19 C53 1.393(4) . ?
O19 C52 1.414(5) . ?
O11 C23 1.384(4) . ?
O11 C27 1.435(5) . ?
O16 C20 1.379(4) . ?
O16 C19 1.427(5) . ?
O20 C4 1.377(4) . ?
O20 C3 1.419(5) . ?
O7 C78 1.378(4) . ?
O7 C81 1.409(5) . ?
O12 C7 1.380(5) . ?
O12 C11 1.428(5) . ?
O6 C67 1.385(4) . ?
O6 C70 1.417(5) . ?
O2 C86 1.390(5) . ?
O2 C85 1.428(5) . ?
O18 C42 1.389(5) . ?
O18 C41 1.421(5) . ?
O14 C45 1.379(5) . ?
O14 C48 1.410(6) . ?
O13 C56 1.380(5) . ?
O13 C59 1.415(6) . ?
O17 C31 1.374(6) . ?
O17 C30 1.422(6) . ?
O3 C97 1.368(6) . ?
O3 C96 1.436(5) . ?
O4 C108 1.382(6) . ?
O4 C107 1.430(5) . ?
O9 C111 1.368(6) . ?
O9 C115 1.422(6) . ?
O10 C100 1.362(7) . ?
O10 C103 1.421(6) . ?
O8 C89 1.376(6) . ?
O8 C92 1.438(7) . ?
O15 C34 1.373(6) . ?
O15 C36 1.417(8) . ?
C75 C76 1.392(5) . ?
C75 C80 1.391(5) . ?
C58 C53 1.392(5) . ?
C58 C60 1.513(5) . ?
C58 C57 1.389(5) . ?
C76 C77 1.393(5) . ?
C76 C82 1.518(5) . ?
C80 H80 0.9300 . ?
C80 C79 1.388(5) . ?
C53 C54 1.383(6) . ?
C5 H5 0.9300 . ?
C5 C4 1.388(5) . ?
C5 C6 1.376(5) . ?
C9 C4 1.399(5) . ?
C9 C10 1.516(5) . ?
C9 C8 1.397(5) . ?
C78 C79 1.404(6) . ?
C78 C77 1.386(6) . ?
C20 C25 1.392(5) . ?
C20 C21 1.403(6) . ?
C79 C71 1.516(5) . ?
C60 H60A 0.9700 . ?
C60 H60B 0.9700 . ?
C60 C6 1.510(5) . ?
C67 C68 1.399(5) . ?
C67 C66 1.389(6) . ?
C54 H54 0.9300 . ?
C54 C55 1.390(5) . ?
C64 C69 1.399(5) . ?
C64 C65 1.384(5) . ?
C86 C87 1.380(6) . ?
C86 C91 1.389(6) . ?
C23 C24 1.391(6) . ?
C23 C22 1.386(6) . ?
C55 C56 1.386(6) . ?
C55 C49 1.515(6) . ?
C6 C7 1.401(5) . ?
C56 C57 1.383(6) . ?
C57 H57 0.9300 . ?
C33 C32 1.392(6) . ?
C33 C26 1.505(6) . ?
C33 C34 1.396(6) . ?
C87 H87 0.9300 . ?
C87 C88 1.390(5) . ?
C69 C68 1.381(5) . ?
C69 C71 1.515(5) . ?
C68 H68 0.9300 . ?
C77 H77 0.9300 . ?
C25 H25 0.9300 . ?
C25 C24 1.396(5) . ?
C66 C65 1.390(5) . ?
C66 C114 1.521(5) . ?
C24 C10 1.520(5) . ?
C65 H65 0.9300 . ?
C74 H74A 0.9700 . ?
C74 H74B 0.9700 . ?
C74 C73 1.471(5) . ?
C71 H71A 0.9700 . ?
C71 H71B 0.9700 . ?
C21 C22 1.395(5) . ?
C21 C26 1.510(5) . ?
C82 H82A 0.9700 . ?
C82 H82B 0.9700 . ?
C82 C88 1.507(6) . ?
C49 H49A 0.9700 . ?
C49 H49B 0.9700 . ?
C49 C47 1.520(5) . ?
C22 H22 0.9300 . ?
C63 H63A 0.9700 . ?
C63 H63B 0.9700 . ?
C63 C62 1.461(5) . ?
C45 C46 1.393(6) . ?
C45 C44 1.398(6) . ?
C31 C32 1.393(6) . ?
C31 C38 1.405(6) . ?
C47 C46 1.387(6) . ?
C47 C42 1.391(6) . ?
C88 C89 1.398(6) . ?
C7 C8 1.392(6) . ?
C32 H32 0.9300 . ?
C10 H10A 0.9700 . ?
C10 H10B 0.9700 . ?
C8 H8 0.9300 . ?
C46 H46 0.9300 . ?
C62 C61 1.181(6) . ?
C44 C43 1.387(7) . ?
C44 C37 1.515(6) . ?
C27 H27A 0.9600 . ?
C27 H27B 0.9600 . ?
C27 H27C 0.9600 . ?
C109 C110 1.377(7) . ?
C109 C108 1.403(6) . ?
C109 C114 1.515(7) . ?
C42 C43 1.393(6) . ?
C91 C90 1.401(7) . ?
C91 C93 1.516(7) . ?
C110 H110 0.9300 . ?
C110 C111 1.392(7) . ?
C43 H43 0.9300 . ?
C73 C72 1.186(6) . ?
C108 C113 1.375(7) . ?
C26 H26A 0.9700 . ?
C26 H26B 0.9700 . ?
C11 H11A 0.9700 . ?
C11 H11B 0.9700 . ?
C11 C12 1.511(6) . ?
C52 H52A 0.9700 . ?
C52 H52B 0.9700 . ?
C52 C51 1.453(7) . ?
Cl1 C121 1.639(11) . ?
C70 H70A 0.9600 . ?
C70 H70B 0.9600 . ?
C70 H70C 0.9600 . ?
C19 H19A 0.9700 . ?
C19 H19B 0.9700 . ?
C19 C18 1.449(6) . ?
C3 H3A 0.9700 . ?
C3 H3B 0.9700 . ?
C3 C2 1.460(5) . ?
C38 C35 1.368(7) . ?
C38 C37 1.503(7) . ?
C97 C98 1.424(6) . ?
C97 C102 1.387(7) . ?
C98 C99 1.379(7) . ?
C98 C104 1.519(7) . ?
C113 H113 0.9300 . ?
C113 C112 1.385(7) . ?
C34 C35 1.400(8) . ?
C12 H12A 0.9700 . ?
C12 H12B 0.9700 . ?
C12 C13 1.545(7) . ?
C111 C112 1.402(6) . ?
C18 C17 1.178(7) . ?
C114 H11C 0.9700 . ?
C114 H11D 0.9700 . ?
C102 H102 0.9300 . ?
C102 C101 1.381(7) . ?
C89 C90 1.384(7) . ?
C81 H81A 0.9600 . ?
C81 H81B 0.9600 . ?
C81 H81C 0.9600 . ?
C2 C1 1.167(6) . ?
C99 H99 0.9300 . ?
C99 C100 1.380(8) . ?
C85 H85A 0.9700 . ?
C85 H85B 0.9700 . ?
C85 C84 1.461(7) . ?
C41 H41A 0.9700 . ?
C41 H41B 0.9700 . ?
C41 C40 1.438(8) . ?
C101 C100 1.409(6) . ?
C101 C93 1.519(7) . ?
C90 H90 0.9300 . ?
C112 C104 1.512(7) . ?
C35 H35 0.9300 . ?
C95 C96 1.435(8) . ?
C95 C94 1.189(8) . ?
C13 H13A 0.9700 . ?
C13 H13B 0.9700 . ?
C13 C14 1.476(7) . ?
C37 H37A 0.9700 . ?
C37 H37B 0.9700 . ?
C14 H14A 0.9700 . ?
C14 H14B 0.9700 . ?
C14 C15 1.588(8) . ?
C48 H48A 0.9600 . ?
C48 H48B 0.9600 . ?
C48 H48C 0.9600 . ?
C93 H93A 0.9700 . ?
C93 H93B 0.9700 . ?
C72 H72 0.9300 . ?
C61 H61 0.9300 . ?
C104 H10C 0.9700 . ?
C104 H10D 0.9700 . ?
C96 H96A 0.9700 . ?
C96 H96B 0.9700 . ?
Cl3 C121 1.695(11) . ?
C106 C107 1.467(9) . ?
C106 C105 1.177(9) . ?
C107 H10E 0.9700 . ?
C107 H10F 0.9700 . ?
C51 C50 1.173(8) . ?
C30 H30A 0.9700 . ?
C30 H30B 0.9700 . ?
C30 C29 1.456(8) . ?
C84 C83 1.163(8) . ?
C59 H59A 0.9600 . ?
C59 H59B 0.9600 . ?
C59 H59C 0.9600 . ?
C40 C39 1.184(9) . ?
C15 H15A 0.9700 . ?
C15 H15B 0.9700 . ?
C15 C16 1.435(8) . ?
C1 H1 0.9300 . ?
C94 H94 0.9300 . ?
C119 H119 0.9300 . ?
C119 C118 1.497(9) . ?
C119 C120 1.407(11) . ?
C17 H17 0.9300 . ?
C115 H11E 0.9700 . ?
C115 H11F 0.9700 . ?
C115 C116 1.447(9) . ?
C103 H10G 0.9600 . ?
C103 H10H 0.9600 . ?
C103 H10I 0.9600 . ?
C105 H105 0.9300 . ?
C29 C28 1.172(10) . ?
C50 H50 0.9300 . ?
C16 H16A 0.9700 . ?
C16 H16B 0.9700 . ?
C83 H83 0.9300 . ?
C116 H11G 0.9700 . ?
C116 H11H 0.9700 . ?
C116 C117 1.562(11) . ?
C118 H118 0.9300 . ?
C118 C117 1.329(10) . ?
C39 H39 0.9300 . ?
C120 H120 0.9300 . ?
C121 H121 0.9800 . ?
C28 H28 0.9300 . ?
C117 H117 0.9300 . ?
C92 H92A 0.9600 . ?
C92 H92B 0.9600 . ?
C92 H92C 0.9600 . ?
C36 H36A 0.9599 . ?
C36 H36B 0.9600 . ?
C36 H36C 0.9600 . ?

loop_
_geom_torsion_atom_site_label_1
_geom_torsion_atom_site_label_2
_geom_torsion_atom_site_label_3
_geom_torsion_atom_site_label_4
_geom_torsion
_geom_torsion_site_symmetry_1
_geom_torsion_site_symmetry_2
_geom_torsion_site_symmetry_3
_geom_torsion_site_symmetry_4
_geom_torsion_publ_flag
O1 C75 C76 C77 -179.1(3) . . . . ?
O1 C75 C76 C82 -0.1(5) . . . . ?
O1 C75 C80 C79 178.9(3) . . . . ?
O5 C64 C69 C68 178.7(3) . . . . ?
O5 C64 C69 C71 -3.1(5) . . . . ?
O5 C64 C65 C66 -179.6(4) . . . . ?
O19 C53 C54 C55 178.8(3) . . . . ?
O11 C23 C24 C25 -178.8(3) . . . . ?
O11 C23 C24 C10 -1.5(5) . . . . ?
O11 C23 C22 C21 178.1(4) . . . . ?
O16 C20 C25 C24 -180.0(3) . . . . ?
O16 C20 C21 C22 179.4(3) . . . . ?
O16 C20 C21 C26 -1.8(6) . . . . ?
O7 C78 C79 C80 -178.3(3) . . . . ?
O7 C78 C79 C71 1.4(5) . . . . ?
O7 C78 C77 C76 178.1(3) . . . . ?
O12 C7 C8 C9 179.6(4) . . . . ?
O12 C11 C12 C13 179.8(4) . . . . ?
O6 C67 C68 C69 179.3(4) . . . . ?
O6 C67 C66 C65 179.8(4) . . . . ?
O6 C67 C66 C114 -3.1(6) . . . . ?
O2 C86 C87 C88 176.0(3) . . . . ?
O2 C86 C91 C90 -179.2(4) . . . . ?
O2 C86 C91 C93 -2.9(6) . . . . ?
O18 C42 C43 C44 179.7(4) . . . . ?
O14 C45 C46 C47 179.9(4) . . . . ?
O14 C45 C44 C43 178.6(4) . . . . ?
O14 C45 C44 C37 -3.8(6) . . . . ?
O13 C56 C57 C58 176.7(3) . . . . ?
O17 C31 C32 C33 179.6(3) . . . . ?
O17 C31 C38 C35 -179.8(4) . . . . ?
O17 C31 C38 C37 -1.4(5) . . . . ?
O3 C97 C98 C99 179.7(4) . . . . ?
O3 C97 C98 C104 0.2(6) . . . . ?
O3 C97 C102 C101 178.3(4) . . . . ?
O4 C108 C113 C112 179.9(4) . . . . ?
O9 C111 C112 C113 178.6(4) . . . . ?
O9 C111 C112 C104 0.4(6) . . . . ?
O9 C115 C116 C117 172.5(6) . . . . ?
O8 C89 C90 C91 178.7(5) . . . . ?
O15 C34 C35 C38 179.4(4) . . . . ?
C75 O1 C74 C73 -169.9(3) . . . . ?
C75 C76 C77 C78 0.4(5) . . . . ?
C75 C76 C82 C88 -86.8(4) . . . . ?
C75 C80 C79 C78 0.1(5) . . . . ?
C75 C80 C79 C71 -179.6(3) . . . . ?
C58 C53 C54 C55 -2.4(5) . . . . ?
C58 C60 C6 C5 88.8(4) . . . . ?
C58 C60 C6 C7 -88.5(4) . . . . ?
C76 C75 C80 C79 -1.7(5) . . . . ?
C76 C82 C88 C87 81.4(4) . . . . ?
C76 C82 C88 C89 -97.2(4) . . . . ?
C80 C75 C76 C77 1.5(5) . . . . ?
C80 C75 C76 C82 -179.5(3) . . . . ?
C80 C79 C71 C69 92.3(4) . . . . ?
C53 O19 C52 C51 -170.0(4) . . . . ?
C53 C58 C60 C6 -86.9(4) . . . . ?
C53 C58 C57 C56 0.9(5) . . . . ?
C53 C54 C55 C56 1.0(5) . . . . ?
C53 C54 C55 C49 -177.1(3) . . . . ?
C5 C6 C7 O12 -179.3(3) . . . . ?
C5 C6 C7 C8 1.9(6) . . . . ?
C78 C79 C71 C69 -87.4(4) . . . . ?
C20 O16 C19 C18 -174.7(4) . . . . ?
C20 C25 C24 C23 0.8(6) . . . . ?
C20 C25 C24 C10 -176.6(3) . . . . ?
C20 C21 C22 C23 0.6(6) . . . . ?
C20 C21 C26 C33 -87.3(5) . . . . ?
C79 C78 C77 C76 -2.0(5) . . . . ?
C60 C58 C53 O19 -1.6(5) . . . . ?
C60 C58 C53 C54 179.6(3) . . . . ?
C60 C58 C57 C56 -177.3(3) . . . . ?
C60 C6 C7 O12 -2.0(6) . . . . ?
C60 C6 C7 C8 179.3(4) . . . . ?
C67 C66 C65 C64 0.3(6) . . . . ?
C67 C66 C114 C109 -92.5(5) . . . . ?
C54 C55 C56 O13 -177.8(3) . . . . ?
C54 C55 C56 C57 1.3(5) . . . . ?
C54 C55 C49 C47 86.9(5) . . . . ?
C64 O5 C63 C62 -177.5(3) . . . . ?
C64 C69 C68 C67 1.5(6) . . . . ?
C64 C69 C71 C79 -83.3(4) . . . . ?
C86 O2 C85 C84 -167.5(4) . . . . ?
C86 C87 C88 C82 -174.2(3) . . . . ?
C86 C87 C88 C89 4.5(5) . . . . ?
C86 C91 C90 C89 1.8(7) . . . . ?
C86 C91 C93 C101 -86.4(5) . . . . ?
C4 O20 C3 C2 -169.5(3) . . . . ?
C4 C5 C6 C60 -178.3(3) . . . . ?
C4 C5 C6 C7 -1.0(6) . . . . ?
C4 C9 C10 C24 -86.8(5) . . . . ?
C4 C9 C8 C7 0.4(6) . . . . ?
C23 C24 C10 C9 -92.6(4) . . . . ?
C55 C56 C57 C58 -2.3(6) . . . . ?
C55 C49 C47 C46 87.8(5) . . . . ?
C55 C49 C47 C42 -91.1(5) . . . . ?
C6 C5 C4 O20 178.8(4) . . . . ?
C6 C5 C4 C9 -0.3(6) . . . . ?
C6 C7 C8 C9 -1.7(6) . . . . ?
C56 C55 C49 C47 -91.1(4) . . . . ?
C57 C58 C53 O19 -179.7(3) . . . . ?
C57 C58 C53 C54 1.5(5) . . . . ?
C57 C58 C60 C6 91.1(4) . . . . ?
C33 C34 C35 C38 -0.3(7) . . . . ?
C87 C86 C91 C90 0.7(6) . . . . ?
C87 C86 C91 C93 177.1(4) . . . . ?
C87 C88 C89 O8 178.1(4) . . . . ?
C87 C88 C89 C90 -2.0(6) . . . . ?
C69 C64 C65 C66 0.3(6) . . . . ?
C68 C67 C66 C65 0.0(6) . . . . ?
C68 C67 C66 C114 177.2(4) . . . . ?
C68 C69 C71 C79 94.8(4) . . . . ?
C77 C76 C82 C88 92.2(4) . . . . ?
C77 C78 C79 C80 1.8(5) . . . . ?
C77 C78 C79 C71 -178.5(3) . . . . ?
C25 C20 C21 C22 1.6(6) . . . . ?
C25 C20 C21 C26 -179.6(4) . . . . ?
C25 C24 C10 C9 84.8(4) . . . . ?
C66 C67 C68 C69 -0.9(6) . . . . ?
C24 C23 C22 C21 -2.2(6) . . . . ?
C65 C64 C69 C68 -1.1(6) . . . . ?
C65 C64 C69 C71 177.1(4) . . . . ?
C65 C66 C114 C109 84.6(5) . . . . ?
C74 O1 C75 C76 174.2(3) . . . . ?
C74 O1 C75 C80 -6.5(5) . . . . ?
C71 C69 C68 C67 -176.7(4) . . . . ?
C21 C20 C25 C24 -2.4(6) . . . . ?
C82 C76 C77 C78 -178.7(3) . . . . ?
C82 C88 C89 O8 -3.2(6) . . . . ?
C82 C88 C89 C90 176.7(4) . . . . ?
C49 C55 C56 O13 0.3(5) . . . . ?
C49 C55 C56 C57 179.4(3) . . . . ?
C49 C47 C46 C45 -177.9(4) . . . . ?
C49 C47 C42 O18 -2.3(6) . . . . ?
C49 C47 C42 C43 178.6(4) . . . . ?
C22 C23 C24 C25 1.4(6) . . . . ?
C22 C23 C24 C10 178.8(4) . . . . ?
C22 C21 C26 C33 91.5(4) . . . . ?
C63 O5 C64 C69 177.6(3) . . . . ?
C63 O5 C64 C65 -2.5(5) . . . . ?
C45 C44 C43 C42 2.2(7) . . . . ?
C45 C44 C37 C38 -86.1(5) . . . . ?
C31 O17 C30 C29 -176.5(4) . . . . ?
C31 C38 C35 C34 0.5(6) . . . . ?
C31 C38 C37 C44 -84.6(5) . . . . ?
C47 C42 C43 C44 -1.3(7) . . . . ?
C88 C89 C90 C91 -1.1(7) . . . . ?
C7 O12 C11 C12 178.2(4) . . . . ?
C32 C33 C26 C21 84.5(4) . . . . ?
C32 C33 C34 O15 -179.5(4) . . . . ?
C32 C33 C34 C35 0.1(6) . . . . ?
C32 C31 C38 C35 -0.6(6) . . . . ?
C32 C31 C38 C37 177.8(3) . . . . ?
C10 C9 C4 O20 -2.0(5) . . . . ?
C10 C9 C4 C5 177.1(3) . . . . ?
C10 C9 C8 C7 -176.2(4) . . . . ?
C8 C9 C4 O20 -178.6(3) . . . . ?
C8 C9 C4 C5 0.5(6) . . . . ?
C8 C9 C10 C24 89.7(4) . . . . ?
C46 C45 C44 C43 -1.4(6) . . . . ?
C46 C45 C44 C37 176.2(4) . . . . ?
C46 C47 C42 O18 178.8(4) . . . . ?
C46 C47 C42 C43 -0.3(6) . . . . ?
C44 C45 C46 C47 -0.2(6) . . . . ?
C27 O11 C23 C24 -174.3(3) . . . . ?
C27 O11 C23 C22 5.5(5) . . . . ?
C109 C110 C111 O9 179.7(4) . . . . ?
C109 C110 C111 C112 -0.7(6) . . . . ?
C109 C108 C113 C112 0.3(6) . . . . ?
C42 O18 C41 C40 -179.6(4) . . . . ?
C42 C47 C46 C45 1.0(6) . . . . ?
C91 C86 C87 C88 -4.0(6) . . . . ?
C110 C109 C108 O4 178.4(4) . . . . ?
C110 C109 C108 C113 -2.0(6) . . . . ?
C110 C109 C114 C66 88.6(4) . . . . ?
C110 C111 C112 C113 -1.0(6) . . . . ?
C110 C111 C112 C104 -179.2(4) . . . . ?
C43 C44 C37 C38 91.5(6) . . . . ?
C108 O4 C107 C106 -177.5(4) . . . . ?
C108 C109 C110 C111 2.1(6) . . . . ?
C108 C109 C114 C66 -89.2(5) . . . . ?
C108 C113 C112 C111 1.2(6) . . . . ?
C108 C113 C112 C104 179.5(4) . . . . ?
C26 C33 C32 C31 -178.4(3) . . . . ?
C26 C33 C34 O15 -1.4(6) . . . . ?
C26 C33 C34 C35 178.3(4) . . . . ?
C26 C21 C22 C23 -178.2(4) . . . . ?
C11 O12 C7 C6 -166.6(4) . . . . ?
C11 O12 C7 C8 12.2(6) . . . . ?
C11 C12 C13 C14 -178.7(4) . . . . ?
C52 O19 C53 C58 175.0(3) . . . . ?
C52 O19 C53 C54 -6.2(5) . . . . ?
C70 O6 C67 C68 10.5(6) . . . . ?
C70 O6 C67 C66 -169.3(4) . . . . ?
C19 O16 C20 C25 -14.6(6) . . . . ?
C19 O16 C20 C21 167.7(4) . . . . ?
C3 O20 C4 C5 -12.1(5) . . . . ?
C3 O20 C4 C9 167.0(3) . . . . ?
C38 C31 C32 C33 0.5(6) . . . . ?
C97 O3 C96 C95 -167.9(4) . . . . ?
C97 C98 C99 C100 1.4(7) . . . . ?
C97 C98 C104 C112 -87.8(5) . . . . ?
C97 C102 C101 C100 2.5(6) . . . . ?
C97 C102 C101 C93 -175.3(4) . . . . ?
C98 C97 C102 C101 -1.9(7) . . . . ?
C98 C99 C100 O10 179.0(4) . . . . ?
C98 C99 C100 C101 -0.8(7) . . . . ?
C113 C112 C104 C98 85.1(6) . . . . ?
C34 C33 C32 C31 -0.3(5) . . . . ?
C34 C33 C26 C21 -93.6(4) . . . . ?
C12 C13 C14 C15 176.6(4) . . . . ?
C111 O9 C115 C116 174.5(5) . . . . ?
C111 C112 C104 C98 -96.7(5) . . . . ?
C114 C66 C65 C64 -176.9(4) . . . . ?
C114 C109 C110 C111 -175.8(4) . . . . ?
C114 C109 C108 O4 -3.7(6) . . . . ?
C114 C109 C108 C113 175.9(4) . . . . ?
C102 C97 C98 C99 -0.1(6) . . . . ?
C102 C97 C98 C104 -179.6(4) . . . . ?
C102 C101 C100 O10 179.0(4) . . . . ?
C102 C101 C100 C99 -1.2(6) . . . . ?
C102 C101 C93 C91 93.4(5) . . . . ?
C81 O7 C78 C79 -178.0(3) . . . . ?
C81 O7 C78 C77 1.9(5) . . . . ?
C99 C98 C104 C112 92.7(5) . . . . ?
C85 O2 C86 C87 -10.1(5) . . . . ?
C85 O2 C86 C91 169.9(4) . . . . ?
C41 O18 C42 C47 -178.7(4) . . . . ?
C41 O18 C42 C43 0.4(6) . . . . ?
C90 C91 C93 C101 89.9(5) . . . . ?
C35 C38 C37 C44 93.7(5) . . . . ?
C13 C14 C15 C16 -178.1(5) . . . . ?
C37 C44 C43 C42 -175.5(4) . . . . ?
C37 C38 C35 C34 -177.9(4) . . . . ?
C14 C15 C16 Br2 178.6(4) . . . . ?
C100 C101 C93 C91 -84.4(5) . . . . ?
C48 O14 C45 C46 7.2(7) . . . . ?
C48 O14 C45 C44 -172.8(4) . . . . ?
C93 C91 C90 C89 -174.6(4) . . . . ?
C93 C101 C100 O10 -3.1(6) . . . . ?
C93 C101 C100 C99 176.7(4) . . . . ?
C104 C98 C99 C100 -179.1(4) . . . . ?
C96 O3 C97 C98 171.1(4) . . . . ?
C96 O3 C97 C102 -9.1(6) . . . . ?
C107 O4 C108 C109 172.2(4) . . . . ?
C107 O4 C108 C113 -7.4(6) . . . . ?
C30 O17 C31 C32 1.1(6) . . . . ?
C30 O17 C31 C38 -179.8(4) . . . . ?
C59 O13 C56 C55 -179.1(4) . . . . ?
C59 O13 C56 C57 1.8(6) . . . . ?
C119 C118 C117 C116 174.4(7) . . . . ?
C115 O9 C111 C110 12.7(7) . . . . ?
C115 O9 C111 C112 -166.9(4) . . . . ?
C115 C116 C117 C118 179.9(8) . . . . ?
C103 O10 C100 C99 -2.0(7) . . . . ?
C103 O10 C100 C101 177.7(4) . . . . ?
C118 C119 C120 Br1 175.1(5) . . . . ?
C120 C119 C118 C117 179.0(9) . . . . ?
C92 O8 C89 C88 -171.4(7) . . . . ?
C92 O8 C89 C90 8.7(9) . . . . ?
C36 O15 C34 C33 -177.9(7) . . . . ?
C36 O15 C34 C35 2.4(9) . . . . ?

loop_
_platon_squeeze_void_nr
_platon_squeeze_void_average_x
_platon_squeeze_void_average_y
_platon_squeeze_void_average_z
_platon_squeeze_void_volume
_platon_squeeze_void_count_electrons
_platon_squeeze_void_content
1 0.000 0.000 0.000 98 18 '2 H2O'
2 0.000 0.000 0.500 248 52 '1 CHCl3'
3 0.000 0.500 0.000 336 118 '2 CHCl3'
4 0.017 0.431 0.661 8 0 ' '
5 0.421 0.323 0.658 10 1 ' '
6 0.578 0.677 0.342 10 0 ' '
7 0.983 0.569 0.339 9 0 ' '
